data_7045897
loop_
_publ_author_name
'Gao, Bin-Bin'
'Zhang, Min'
'Chen, Xu-Ran'
'Zhu, Da-Liang'
'Yu, Hong'
'Zhang, Wen-Hua'
'Lang, Jian-Ping'

_publ_section_title
;
 Preparation of carbon-based AuAg alloy nanoparticles by using the
 heterometallic [Au<sub>4</sub>Ag<sub>4</sub>] cluster for efficient
 oxidative coupling of anilines.
;
_journal_issue 16
_journal_name_full 'Dalton transactions (Cambridge, England : 2003)'
_journal_page_first 5780
_journal_page_last 5788
_journal_paper_doi 10.1039/c8dt00695d
_journal_volume 47
_journal_year 2018
_chemical_formula_moiety 'C112 H117 Ag4 Au4 N12 P4 S4, 8(F6 P), 7(C2 H3 N)'
_chemical_formula_sum 'C126 H138 Ag4 Au4 F48 N19 P12 S4'
_chemical_formula_weight 4549.77
_space_group_crystal_system triclinic
_space_group_IT_number 2
_space_group_name_Hall '-P 1'
_space_group_name_H-M_alt 'P -1'
_symmetry_space_group_name_Hall '-P 1'
_symmetry_space_group_name_H-M 'P -1'
_atom_sites_solution_hydrogens geom
_audit_creation_method SHELXL-2016/6
_audit_update_record
;
2018-03-19 deposited with the CCDC.
2018-03-21 downloaded from the CCDC.
;
_cell_angle_alpha 104.108(3)
_cell_angle_beta 95.390(3)
_cell_angle_gamma 99.338(3)
_cell_formula_units_Z 2
_cell_length_a 18.0668(8)
_cell_length_b 18.0736(6)
_cell_length_c 26.7497(8)
_cell_measurement_reflns_used 17191
_cell_measurement_temperature 223(2)
_cell_measurement_theta_max 29.4090
_cell_measurement_theta_min 3.1400
_cell_volume 8277.2(5)
_computing_cell_refinement
;
CrysAlisPro, Agilent Technologies,
Version 1.171.36.32 (release 02-08-2013 CrysAlis171 .NET)
(compiled Aug  2 2013,16:46:58)
;
_computing_data_collection
;
CrysAlisPro, Agilent Technologies,
Version 1.171.36.32 (release 02-08-2013 CrysAlis171 .NET)
(compiled Aug  2 2013,16:46:58)
;
_computing_data_reduction
;
CrysAlisPro, Agilent Technologies,
Version 1.171.36.32 (release 02-08-2013 CrysAlis171 .NET)
(compiled Aug  2 2013,16:46:58)
;
_computing_molecular_graphics 'SHELXL-2013 (Sheldrick, 2013)'
_computing_publication_material 'publCIF (Westrip, 2010)'
_computing_structure_refinement 'SHELXL-2016/6 (Sheldrick, 2016)'
_computing_structure_solution 'SHELXT 2014/5 (Sheldrick, 2014)'
_diffrn_ambient_temperature 223(2)
_diffrn_measured_fraction_theta_full 0.998
_diffrn_measured_fraction_theta_max 0.998
_diffrn_measurement_device_type 'Xcalibur, Atlas, Gemini'
_diffrn_measurement_method 'phi and omega scans'
_diffrn_radiation_type MoK\a
_diffrn_radiation_wavelength 0.71073
_diffrn_reflns_av_R_equivalents 0.1207
_diffrn_reflns_av_unetI/netI 0.1275
_diffrn_reflns_Laue_measured_fraction_full 0.998
_diffrn_reflns_Laue_measured_fraction_max 0.998
_diffrn_reflns_limit_h_max 21
_diffrn_reflns_limit_h_min -21
_diffrn_reflns_limit_k_max 21
_diffrn_reflns_limit_k_min -21
_diffrn_reflns_limit_l_max 31
_diffrn_reflns_limit_l_min -31
_diffrn_reflns_number 86420
_diffrn_reflns_point_group_measured_fraction_full 0.998
_diffrn_reflns_point_group_measured_fraction_max 0.998
_diffrn_reflns_theta_full 25.000
_diffrn_reflns_theta_max 25.000
_diffrn_reflns_theta_min 3.057
_diffrn_standards_decay_% 0
_diffrn_standards_interval_count 0
_diffrn_standards_interval_time 0
_diffrn_standards_number 0
_exptl_absorpt_coefficient_mu 4.264
_exptl_absorpt_correction_T_max 0.426
_exptl_absorpt_correction_T_min 0.136
_exptl_absorpt_correction_type multi-scan
_exptl_absorpt_process_details
;
CrysAlisPro, Agilent Technologies,
Version 1.171.36.32 (release 02-08-2013 CrysAlis171 .NET)
(compiled Aug  2 2013,16:46:58)
Empirical absorption correction using spherical harmonics,
 implemented in SCALE3 ABSPACK scaling algorithm.
;
_exptl_crystal_colour colourless
_exptl_crystal_density_diffrn 1.826
_exptl_crystal_description block
_exptl_crystal_F_000 4414
_exptl_crystal_size_max 0.500
_exptl_crystal_size_mid 0.450
_exptl_crystal_size_min 0.200
_refine_diff_density_max 5.923
_refine_diff_density_min -3.671
_refine_diff_density_rms 0.349
_refine_ls_extinction_method none
_refine_ls_goodness_of_fit_ref 1.057
_refine_ls_hydrogen_treatment constr
_refine_ls_matrix_type full
_refine_ls_number_parameters 1970
_refine_ls_number_reflns 29113
_refine_ls_number_restraints 41
_refine_ls_restrained_S_all 1.056
_refine_ls_R_factor_all 0.1407
_refine_ls_R_factor_gt 0.0987
_refine_ls_shift/su_max 0.001
_refine_ls_shift/su_mean 0.000
_refine_ls_structure_factor_coef Fsqd
_refine_ls_weighting_details 'w=1/[\s^2^(Fo^2^)+(0.1654P)^2^+18.6694P] where P=(Fo^2^+2Fc^2^)/3'
_refine_ls_weighting_scheme calc
_refine_ls_wR_factor_gt 0.2427
_refine_ls_wR_factor_ref 0.2886
_reflns_Friedel_coverage 0.000
_reflns_number_gt 19097
_reflns_number_total 29113
_reflns_threshold_expression 'I > 2\s(I)'
_cod_data_source_file c8dt00695d2.cif
_cod_data_source_block AU_CCDC1
_cod_depositor_comments 'Adding full bibliography for 7045896--7045897.cif.'
_cod_database_code 7045897
_shelx_shelxl_version_number 2016/6
_shelx_space_group_comment
;
The symmetry employed for this shelxl refinement is uniquely defined
by the following loop, which should always be used as a source of
symmetry information in preference to the above space-group names.
They are only intended as comments.
;
_shelx_estimated_absorpt_t_min 0.224
_shelx_estimated_absorpt_t_max 0.483

loop_
_space_group_symop_operation_xyz
'x, y, z'
'-x, -y, -z'

loop_
_atom_site_label
_atom_site_type_symbol
_atom_site_fract_x
_atom_site_fract_y
_atom_site_fract_z
_atom_site_U_iso_or_equiv
_atom_site_adp_type
_atom_site_occupancy
_atom_site_site_symmetry_order
_atom_site_calc_flag
_atom_site_refinement_flags_posn
_atom_site_refinement_flags_adp
_atom_site_refinement_flags_occupancy
_atom_site_disorder_assembly
_atom_site_disorder_group
Au1 Au 0.84064(3) 0.11697(3) 0.37956(2) 0.03556(18) Uani 1 1 d . . . . .
Au2 Au 0.68032(3) -0.05992(3) 0.18579(2) 0.03633(18) Uani 1 1 d . . . . .
Au3 Au 0.63749(3) 0.10873(3) 0.21284(2) 0.03489(18) Uani 1 1 d . . . . .
Au4 Au 0.94838(4) 0.13250(3) 0.30310(2) 0.03846(18) Uani 1 1 d . . . . .
Ag5 Ag 0.64083(8) 0.07488(7) 0.31947(5) 0.0449(3) Uani 1 1 d . . . . .
Ag6 Ag 0.84144(8) 0.24368(7) 0.28118(5) 0.0494(3) Uani 1 1 d . . . . .
Ag7 Ag 0.83156(7) 0.03043(7) 0.17596(5) 0.0409(3) Uani 1 1 d . . . . .
Ag8 Ag 0.80862(8) -0.05648(7) 0.32180(5) 0.0478(3) Uani 1 1 d . . . . .
P1 P 0.5132(2) 0.0932(2) 0.22281(16) 0.0383(9) Uani 1 1 d . . . . .
P2 P 0.6734(2) -0.0915(2) 0.09823(15) 0.0348(9) Uani 1 1 d . . . . .
P3 P 0.9095(2) 0.0628(2) 0.43068(16) 0.0378(9) Uani 1 1 d . . . . .
P4 P 1.0179(3) 0.2552(2) 0.33594(17) 0.0445(10) Uani 1 1 d . . . . .
P5 P 1.3234(3) 0.4129(3) 0.3065(2) 0.0659(14) Uani 1 1 d . . . . .
P6 P 0.8701(3) 0.0418(3) -0.0559(2) 0.0610(13) Uani 1 1 d . . . . .
P7 P 0.2716(4) -0.3868(3) 0.1274(2) 0.0633(14) Uani 1 1 d . . . . .
P8 P 0.7549(4) 0.2060(4) 0.6467(3) 0.0717(15) Uani 1 1 d . . . . .
P9 P 0.7506(4) 0.5950(3) 0.3957(2) 0.0724(16) Uani 1 1 d . . . . .
P10 P 0.4850(4) 0.1963(4) 0.5303(2) 0.0774(17) Uani 1 1 d . . . . .
P11 P 0.5921(4) 0.4781(4) 0.1400(3) 0.0817(18) Uani 1 1 d . . . . .
P12 P 0.9330(5) 0.5322(4) 0.1422(3) 0.092(2) Uani 1 1 d . . . . .
S1 S 0.7624(2) 0.1396(2) 0.19824(15) 0.0352(8) Uani 1 1 d . . . . .
S2 S 0.6786(2) -0.0477(2) 0.27401(15) 0.0366(9) Uani 1 1 d . . . . .
S3 S 0.7636(2) 0.1855(2) 0.34163(14) 0.0376(9) Uani 1 1 d . . . . .
S4 S 0.8860(2) 0.0055(2) 0.26127(15) 0.0357(8) Uani 1 1 d . . . . .
F1 F 1.312(2) 0.3297(12) 0.2914(12) 0.243(17) Uani 1 1 d . . . . .
F2 F 1.330(2) 0.4949(12) 0.3174(18) 0.31(2) Uani 1 1 d . . . . .
F3 F 1.3879(11) 0.413(2) 0.2745(8) 0.236(16) Uani 1 1 d . . . . .
F4 F 1.2572(12) 0.4212(18) 0.3370(8) 0.206(13) Uani 1 1 d . . . . .
F5 F 1.2625(9) 0.3879(15) 0.2565(7) 0.158(8) Uani 1 1 d . . . . .
F6 F 1.3798(12) 0.4278(17) 0.3545(7) 0.187(11) Uani 1 1 d . . . . .
F7 F 0.7922(8) 0.0605(10) -0.0734(7) 0.119(5) Uani 1 1 d . . . . .
F8 F 0.9037(10) 0.1321(8) -0.0361(7) 0.113(5) Uani 1 1 d . . . . .
F9 F 0.8938(11) 0.0435(13) -0.1103(6) 0.137(7) Uani 1 1 d . . . . .
F10 F 0.9486(7) 0.0260(8) -0.0374(6) 0.089(4) Uani 1 1 d . . . . .
F11 F 0.8370(9) -0.0468(8) -0.0717(8) 0.132(7) Uani 1 1 d . . . . .
F12 F 0.8487(9) 0.0462(8) 0.0002(6) 0.102(5) Uani 1 1 d . . . . .
F13 F 0.1961(16) -0.4337(17) 0.1394(9) 0.216(14) Uani 1 1 d . . . . .
F14 F 0.3410(12) -0.3408(12) 0.1156(11) 0.182(10) Uani 1 1 d . . . . .
F15 F 0.2321(18) -0.3239(18) 0.1156(9) 0.241(17) Uani 1 1 d . . . . .
F16 F 0.314(2) -0.4467(14) 0.1377(9) 0.218(14) Uani 1 1 d . . . . .
F17 F 0.2589(14) -0.4306(12) 0.0698(6) 0.150(7) Uani 1 1 d . . . . .
F18 F 0.2841(12) -0.3411(9) 0.1862(6) 0.128(6) Uani 1 1 d . . . . .
F19 F 0.7491(13) 0.2609(19) 0.6159(16) 0.28(2) Uani 1 1 d . . . . .
F20 F 0.7691(12) 0.1412(14) 0.6008(8) 0.168(9) Uani 1 1 d . . . . .
F21 F 0.7660(10) 0.1482(11) 0.6808(8) 0.141(7) Uani 1 1 d . . . . .
F22 F 0.7437(11) 0.2577(14) 0.6990(9) 0.190(12) Uani 1 1 d . . . . .
F23 F 0.6668(9) 0.1758(10) 0.6350(7) 0.119(5) Uani 1 1 d . . . . .
F24 F 0.8428(8) 0.2356(8) 0.6598(5) 0.093(4) Uani 1 1 d . . . . .
F25 F 0.6864(16) 0.5635(11) 0.4227(10) 0.187(11) Uani 1 1 d . . . . .
F26 F 0.8078(12) 0.5916(9) 0.4438(6) 0.125(6) Uani 1 1 d . . . . .
F27 F 0.7471(12) 0.6801(7) 0.4247(6) 0.125(6) Uani 1 1 d . . . . .
F28 F 0.6965(9) 0.5963(9) 0.3467(7) 0.118(5) Uani 1 1 d . . . . .
F29 F 0.8192(9) 0.6245(10) 0.3692(6) 0.124(6) Uani 1 1 d . . . . .
F30 F 0.7553(11) 0.5083(8) 0.3679(6) 0.117(6) Uani 1 1 d . . . . .
F31 F 0.495(2) 0.2733(15) 0.5214(16) 0.259(17) Uani 1 1 d . . . . .
F32 F 0.5497(11) 0.2242(19) 0.5724(7) 0.200(13) Uani 1 1 d . . . . .
F33 F 0.479(3) 0.1185(14) 0.5393(17) 0.31(2) Uani 1 1 d . . . . .
F34 F 0.4183(12) 0.1747(18) 0.4864(8) 0.193(11) Uani 1 1 d . . . . .
F35 F 0.4289(11) 0.2119(16) 0.5692(7) 0.168(10) Uani 1 1 d . . . . .
F36 F 0.5397(14) 0.1786(17) 0.4906(7) 0.186(11) Uani 1 1 d . . . . .
F37 F 0.5748(17) 0.439(2) 0.0825(9) 0.29(2) Uani 1 1 d . . . . .
F38 F 0.5820(16) 0.5557(12) 0.1338(10) 0.188(10) Uani 1 1 d . . . . .
F39 F 0.5085(12) 0.4598(12) 0.1448(10) 0.175(10) Uani 1 1 d . . . . .
F40 F 0.5999(15) 0.3996(11) 0.1445(19) 0.27(2) Uani 1 1 d . . . . .
F41 F 0.6088(15) 0.5195(18) 0.1971(8) 0.225(16) Uani 1 1 d . . . . .
F42 F 0.6785(11) 0.4898(11) 0.1373(8) 0.139(6) Uani 1 1 d . . . . .
F43 F 1.0152(16) 0.5595(19) 0.1371(15) 0.27(2) Uani 1 1 d . . . . .
F44 F 0.957(2) 0.543(2) 0.2003(8) 0.247(16) Uani 1 1 d . . . . .
F45 F 0.9266(14) 0.6154(12) 0.1567(12) 0.212(14) Uani 1 1 d . . . . .
F46 F 0.8500(12) 0.518(2) 0.1455(10) 0.210(13) Uani 1 1 d . . . . .
F47 F 0.935(2) 0.4488(11) 0.1308(11) 0.27(2) Uani 1 1 d . . . . .
F48 F 0.9034(17) 0.5182(11) 0.0832(8) 0.179(10) Uani 1 1 d . . . . .
N1 N 0.5440(8) 0.1434(7) 0.3277(5) 0.043(3) Uani 1 1 d . . . . .
N2 N 0.8261(8) -0.0698(8) 0.1024(5) 0.048(3) Uani 1 1 d . . . . .
N3 N 0.8005(7) -0.0599(8) 0.4080(5) 0.044(3) Uani 1 1 d . . . . .
N4 N 0.9564(10) 0.2857(8) 0.2517(6) 0.060(4) Uani 1 1 d . . . . .
N5 N 0.7636(8) 0.3016(7) 0.0259(5) 0.043(3) Uani 1 1 d . . . . .
N6 N 0.4754(7) -0.3435(6) 0.2847(5) 0.038(3) Uani 1 1 d . . . . .
N7 N 0.7129(14) 0.4226(10) 0.5311(7) 0.089(7) Uani 1 1 d . . . . .
N8 N 1.1011(9) -0.2020(8) 0.1787(6) 0.050(4) Uani 1 1 d . . . . .
N9 N 0.8134(13) -0.1914(11) 0.3024(8) 0.086(6) Uani 1 1 d . . . . .
N10 N 0.8190(13) 0.3638(11) 0.2775(8) 0.087(6) Uani 1 1 d . . . . .
N11 N 0.6336(10) 0.0475(8) 0.4064(6) 0.061(4) Uani 1 1 d . . . . .
N12 N 0.9536(9) 0.1032(9) 0.1566(7) 0.060(4) Uani 1 1 d . . . . .
N14 N 1.194(2) 0.297(3) 0.1134(11) 0.199(19) Uani 1 1 d . . . . .
N16 N 1.2386(17) 0.0670(17) 0.2345(11) 0.121(9) Uani 1 1 d . . . . .
N17 N 0.3063(19) 0.0525(16) 0.3763(14) 0.154(14) Uani 1 1 d . . . . .
N18 N 0.7582(12) -0.2520(14) 0.1567(9) 0.096(7) Uani 1 1 d . . . . .
N19 N 0.661(2) -0.3448(17) -0.0290(10) 0.182(17) Uani 1 1 d . . . . .
N20 N 0.6296(14) 0.2996(13) 0.2708(9) 0.100(7) Uani 1 1 d . . . . .
C1 C 0.4625(8) 0.1284(9) 0.1755(5) 0.034(3) Uani 1 1 d . . . . .
C2 C 0.3863(11) 0.0894(12) 0.1505(8) 0.067(5) Uani 1 1 d . . . . .
H2A H 0.362728 0.043119 0.157114 0.080 Uiso 1 1 calc R U . . .
C3 C 0.3498(12) 0.1231(14) 0.1166(9) 0.076(7) Uani 1 1 d . . . . .
H3A H 0.300546 0.099215 0.099850 0.091 Uiso 1 1 calc R U . . .
C4 C 0.3844(13) 0.1913(13) 0.1068(7) 0.064(5) Uani 1 1 d . . . . .
H4A H 0.359179 0.212279 0.082758 0.077 Uiso 1 1 calc R U . . .
C5 C 0.4531(12) 0.2273(11) 0.1311(7) 0.056(5) Uani 1 1 d . . . . .
H5A H 0.474932 0.273963 0.124189 0.067 Uiso 1 1 calc R U . . .
C6 C 0.4939(11) 0.1990(9) 0.1662(7) 0.053(5) Uani 1 1 d . . . . .
H6A H 0.541721 0.226733 0.183572 0.064 Uiso 1 1 calc R U . . .
C7 C 0.4639(9) -0.0016(8) 0.2207(5) 0.032(3) Uani 1 1 d . . . . .
C8 C 0.4043(11) -0.0149(13) 0.2510(8) 0.066(5) Uani 1 1 d . . . . .
H8A H 0.390356 0.027739 0.273409 0.079 Uiso 1 1 calc R U . . .
C9 C 0.3674(12) -0.0883(12) 0.2479(9) 0.076(7) Uani 1 1 d . . . . .
H9A H 0.330305 -0.095742 0.269503 0.091 Uiso 1 1 calc R U . . .
C10 C 0.3839(11) -0.1514(12) 0.2137(10) 0.071(6) Uani 1 1 d . . . . .
H10A H 0.357622 -0.201651 0.211527 0.085 Uiso 1 1 calc R U . . .
C11 C 0.4395(12) -0.1407(11) 0.1821(11) 0.083(8) Uani 1 1 d . . . . .
H11A H 0.450248 -0.183365 0.157770 0.100 Uiso 1 1 calc R U . . .
C12 C 0.4782(10) -0.0670(10) 0.1872(8) 0.057(5) Uani 1 1 d . . . . .
H12A H 0.516901 -0.060720 0.166541 0.068 Uiso 1 1 calc R U . . .
C13 C 0.5000(10) 0.1522(9) 0.2851(6) 0.040(4) Uani 1 1 d . . . . .
C14 C 0.4467(10) 0.1994(11) 0.2926(7) 0.053(5) Uani 1 1 d . . . . .
H14A H 0.415432 0.204129 0.263837 0.064 Uiso 1 1 calc R U . . .
C15 C 0.4395(12) 0.2400(11) 0.3430(8) 0.062(5) Uani 1 1 d . . . . .
H15A H 0.402691 0.271298 0.348855 0.074 Uiso 1 1 calc R U . . .
C16 C 0.4860(14) 0.2331(13) 0.3823(8) 0.074(6) Uani 1 1 d . . . . .
H16A H 0.483668 0.261789 0.416303 0.089 Uiso 1 1 calc R U . . .
C17 C 0.5381(11) 0.1843(10) 0.3739(7) 0.054(4) Uani 1 1 d . . . . .
H17A H 0.570205 0.180691 0.402672 0.064 Uiso 1 1 calc R U . . .
C18 C 0.5997(8) -0.1769(8) 0.0698(6) 0.036(3) Uani 1 1 d . . . . .
C19 C 0.5589(9) -0.1880(10) 0.0201(6) 0.047(4) Uani 1 1 d . . . . .
H19A H 0.567218 -0.151016 0.000836 0.057 Uiso 1 1 calc R U . . .
C20 C 0.5058(13) -0.2566(12) 0.0010(7) 0.071(6) Uani 1 1 d . . . . .
H20A H 0.478528 -0.265971 -0.032306 0.086 Uiso 1 1 calc R U . . .
C21 C 0.4907(12) -0.3117(11) 0.0283(9) 0.065(5) Uani 1 1 d . . . . .
H21A H 0.454194 -0.357186 0.013590 0.079 Uiso 1 1 calc R U . . .
C22 C 0.5296(13) -0.2994(10) 0.0771(9) 0.072(6) Uani 1 1 d . . . . .
H22A H 0.518171 -0.334992 0.096902 0.087 Uiso 1 1 calc R U . . .
C23 C 0.5864(13) -0.2332(10) 0.0969(8) 0.065(5) Uani 1 1 d . . . . .
H23A H 0.616008 -0.226720 0.129083 0.077 Uiso 1 1 calc R U . . .
C24 C 0.6486(9) -0.0196(7) 0.0656(5) 0.034(3) Uani 1 1 d . . . . .
C25 C 0.6814(11) -0.0103(10) 0.0219(7) 0.051(4) Uani 1 1 d . . . . .
H25A H 0.720644 -0.035762 0.010821 0.062 Uiso 1 1 calc R U . . .
C26 C 0.6520(13) 0.0400(11) -0.0050(7) 0.063(5) Uani 1 1 d . . . . .
H26A H 0.671809 0.047538 -0.035029 0.075 Uiso 1 1 calc R U . . .
C27 C 0.5972(11) 0.0764(11) 0.0117(9) 0.063(6) Uani 1 1 d . . . . .
H27A H 0.578465 0.108525 -0.007223 0.076 Uiso 1 1 calc R U . . .
C28 C 0.5670(11) 0.0682(10) 0.0561(7) 0.058(5) Uani 1 1 d . . . . .
H28A H 0.530521 0.096663 0.068930 0.069 Uiso 1 1 calc R U . . .
C29 C 0.5918(10) 0.0180(9) 0.0799(6) 0.044(4) Uani 1 1 d . . . . .
H29A H 0.568476 0.008324 0.108237 0.053 Uiso 1 1 calc R U . . .
C30 C 0.7609(9) -0.1148(8) 0.0764(6) 0.036(3) Uani 1 1 d . . . . .
C31 C 0.7602(10) -0.1777(9) 0.0330(6) 0.045(4) Uani 1 1 d . . . . .
H31A H 0.714897 -0.209598 0.014156 0.054 Uiso 1 1 calc R U . . .
C32 C 0.8313(11) -0.1896(10) 0.0198(7) 0.056(5) Uani 1 1 d . . . . .
H32A H 0.834045 -0.229397 -0.009679 0.067 Uiso 1 1 calc R U . . .
C33 C 0.8953(10) -0.1456(11) 0.0480(7) 0.052(4) Uani 1 1 d . . . . .
H33A H 0.942567 -0.156155 0.039617 0.062 Uiso 1 1 calc R U . . .
C34 C 0.8914(9) -0.0854(10) 0.0888(8) 0.050(4) Uani 1 1 d . . . . .
H34A H 0.936585 -0.053787 0.108029 0.061 Uiso 1 1 calc R U . . .
C35 C 0.9803(9) 0.0132(8) 0.4036(6) 0.041(4) Uani 1 1 d . . . . .
C36 C 0.9757(11) -0.0661(11) 0.3923(7) 0.059(5) Uani 1 1 d . . . . .
H36A H 0.933462 -0.097023 0.400041 0.070 Uiso 1 1 calc R U . . .
C37 C 1.0306(14) -0.1013(14) 0.3701(9) 0.078(7) Uani 1 1 d . . . . .
H37A H 1.027646 -0.155176 0.364652 0.094 Uiso 1 1 calc R U . . .
C38 C 1.0915(13) -0.0561(13) 0.3554(7) 0.067(6) Uani 1 1 d . . . . .
H38A H 1.128507 -0.080131 0.339064 0.080 Uiso 1 1 calc R U . . .
C39 C 1.0971(10) 0.0216(13) 0.3648(7) 0.059(5) Uani 1 1 d . . . . .
H39A H 1.139251 0.051473 0.356312 0.071 Uiso 1 1 calc R U . . .
C40 C 1.0407(10) 0.0583(11) 0.3870(6) 0.048(4) Uani 1 1 d . . . . .
H40A H 1.042772 0.111710 0.390845 0.058 Uiso 1 1 calc R U . . .
C41 C 0.9524(10) 0.1384(9) 0.4897(6) 0.046(4) Uani 1 1 d . . . . .
C42 C 0.9070(10) 0.1782(10) 0.5167(7) 0.050(4) Uani 1 1 d . . . . .
H42A H 0.854188 0.161933 0.508562 0.060 Uiso 1 1 calc R U . . .
C43 C 0.9372(13) 0.2429(12) 0.5565(8) 0.064(5) Uani 1 1 d . . . . .
H43A H 0.903611 0.270866 0.574159 0.077 Uiso 1 1 calc R U . . .
C44 C 1.0137(15) 0.2694(11) 0.5722(7) 0.067(6) Uani 1 1 d . . . . .
H44A H 1.032926 0.314230 0.599492 0.081 Uiso 1 1 calc R U . . .
C45 C 1.0600(15) 0.2260(12) 0.5453(8) 0.077(6) Uani 1 1 d . . . . .
H45A H 1.112809 0.240795 0.554356 0.092 Uiso 1 1 calc R U . . .
C46 C 1.0296(10) 0.1602(9) 0.5046(7) 0.049(4) Uani 1 1 d . . . . .
H46A H 1.062106 0.130425 0.487195 0.059 Uiso 1 1 calc R U . . .
C47 C 0.7514(11) -0.1198(10) 0.4172(8) 0.057(5) Uani 1 1 d . . . . .
H47A H 0.720504 -0.156557 0.388832 0.068 Uiso 1 1 calc R U . . .
C48 C 0.7460(11) -0.1277(12) 0.4665(8) 0.063(5) Uani 1 1 d . . . . .
H48A H 0.711770 -0.169383 0.471490 0.075 Uiso 1 1 calc R U . . .
C49 C 0.7898(10) -0.0757(11) 0.5078(8) 0.058(5) Uani 1 1 d . . . . .
H49A H 0.784886 -0.079302 0.541817 0.070 Uiso 1 1 calc R U . . .
C50 C 0.8436(9) -0.0153(10) 0.4988(7) 0.046(4) Uani 1 1 d . . . . .
H50A H 0.876650 0.020560 0.526490 0.056 Uiso 1 1 calc R U . . .
C51 C 0.8457(9) -0.0112(8) 0.4496(6) 0.040(4) Uani 1 1 d . . . . .
C52 C 1.1119(10) 0.2554(9) 0.3663(7) 0.047(4) Uani 1 1 d . . . . .
C53 C 1.1543(15) 0.2057(11) 0.3364(8) 0.075(6) Uani 1 1 d . . . . .
H53A H 1.135000 0.178562 0.301758 0.090 Uiso 1 1 calc R U . . .
C54 C 1.2245(13) 0.1973(13) 0.3585(9) 0.070(6) Uani 1 1 d . . . . .
H54A H 1.253291 0.165179 0.338871 0.084 Uiso 1 1 calc R U . . .
C55 C 1.2501(12) 0.2356(14) 0.4081(9) 0.071(6) Uani 1 1 d . . . . .
H55A H 1.296196 0.227859 0.423411 0.086 Uiso 1 1 calc R U . . .
C56 C 1.2119(12) 0.2859(12) 0.4377(8) 0.064(5) Uani 1 1 d . . . . .
H56A H 1.232506 0.313412 0.472034 0.077 Uiso 1 1 calc R U . . .
C57 C 1.1433(12) 0.2955(10) 0.4165(7) 0.062(5) Uani 1 1 d . . . . .
H57A H 1.117101 0.330106 0.436499 0.074 Uiso 1 1 calc R U . . .
C58 C 0.9824(10) 0.3246(8) 0.3792(7) 0.053(5) Uani 1 1 d . . . . .
C59 C 0.9535(12) 0.3103(10) 0.4241(8) 0.065(6) Uani 1 1 d . . . . .
H59A H 0.949392 0.259778 0.428340 0.078 Uiso 1 1 calc R U . . .
C60 C 0.9315(11) 0.3644(12) 0.4612(8) 0.069(6) Uani 1 1 d . . . . .
H60A H 0.916841 0.352676 0.491606 0.083 Uiso 1 1 calc R U . . .
C61 C 0.9308(13) 0.4364(13) 0.4538(8) 0.074(6) Uani 1 1 d . . . . .
H61A H 0.914462 0.474057 0.478948 0.089 Uiso 1 1 calc R U . . .
C62 C 0.9537(14) 0.4542(12) 0.4102(8) 0.075(6) Uani 1 1 d . . . . .
H62A H 0.950947 0.503142 0.404691 0.090 Uiso 1 1 calc R U . . .
C63 C 0.9806(13) 0.4002(11) 0.3745(8) 0.066(5) Uani 1 1 d . . . . .
H63A H 0.998726 0.414432 0.345682 0.079 Uiso 1 1 calc R U . . .
C64 C 1.0240(10) 0.2949(8) 0.2798(6) 0.038(4) Uani 1 1 d . . . . .
C65 C 1.0927(12) 0.3251(9) 0.2662(8) 0.059(5) Uani 1 1 d . . . . .
H65A H 1.139403 0.328533 0.286190 0.071 Uiso 1 1 calc R U . . .
C66 C 1.0873(15) 0.3504(11) 0.2200(8) 0.066(6) Uani 1 1 d . . . . .
H66A H 1.131773 0.373195 0.209629 0.079 Uiso 1 1 calc R U . . .
C67 C 1.0225(15) 0.3430(12) 0.1915(10) 0.075(6) Uani 1 1 d . . . . .
H67A H 1.020499 0.358295 0.160351 0.090 Uiso 1 1 calc R U . . .
C68 C 0.9564(12) 0.3119(9) 0.2080(8) 0.058(5) Uani 1 1 d . . . . .
H68A H 0.909719 0.308945 0.188195 0.069 Uiso 1 1 calc R U . . .
C69 C 0.7601(8) 0.1873(7) 0.1471(5) 0.029(3) Uani 1 1 d . . . . .
C70 C 0.7242(9) 0.2508(8) 0.1510(6) 0.035(3) Uani 1 1 d . . . . .
H70A H 0.698185 0.266787 0.179387 0.042 Uiso 1 1 calc R U . . .
C71 C 0.7274(11) 0.2908(9) 0.1119(7) 0.054(5) Uani 1 1 d . . . . .
H71A H 0.706199 0.335596 0.114644 0.065 Uiso 1 1 calc R U . . .
C72 C 0.7614(9) 0.2633(8) 0.0706(5) 0.035(3) Uani 1 1 d . . . . .
C73 C 0.7942(10) 0.1985(9) 0.0648(6) 0.047(4) Uani 1 1 d . . . . .
H73A H 0.817965 0.181308 0.035487 0.056 Uiso 1 1 calc R U . . .
C74 C 0.7912(9) 0.1595(8) 0.1034(6) 0.038(4) Uani 1 1 d . . . . .
H74A H 0.810697 0.113563 0.099488 0.046 Uiso 1 1 calc R U . . .
C75 C 0.8421(12) 0.3230(12) 0.0163(8) 0.070(6) Uani 1 1 d . . . . .
H75A H 0.871906 0.358315 0.047551 0.106 Uiso 1 1 calc R U . . .
H75B H 0.863660 0.276603 0.006687 0.106 Uiso 1 1 calc R U . . .
H75C H 0.842506 0.348299 -0.011842 0.106 Uiso 1 1 calc R U . . .
C76 C 0.7307(15) 0.3746(12) 0.0364(9) 0.079(7) Uani 1 1 d . . . . .
H76A H 0.678770 0.362360 0.042992 0.119 Uiso 1 1 calc R U . . .
H76B H 0.760407 0.412532 0.066653 0.119 Uiso 1 1 calc R U . . .
H76C H 0.731665 0.395748 0.006446 0.119 Uiso 1 1 calc R U . . .
C77 C 0.7169(14) 0.2477(13) -0.0213(7) 0.074(6) Uani 1 1 d . . . . .
H77A H 0.665415 0.234144 -0.014234 0.111 Uiso 1 1 calc R U . . .
H77B H 0.716701 0.272605 -0.049539 0.111 Uiso 1 1 calc R U . . .
H77C H 0.737855 0.200910 -0.031010 0.111 Uiso 1 1 calc R U . . .
C78 C 0.6166(9) -0.1349(8) 0.2763(6) 0.038(4) Uani 1 1 d . . . . .
C79 C 0.6255(10) -0.2059(9) 0.2475(8) 0.055(5) Uani 1 1 d . . . . .
H79A H 0.663846 -0.208685 0.226068 0.066 Uiso 1 1 calc R U . . .
C80 C 0.5803(10) -0.2715(9) 0.2494(7) 0.050(5) Uani 1 1 d . . . . .
H80A H 0.586431 -0.319534 0.228585 0.060 Uiso 1 1 calc R U . . .
C81 C 0.5248(10) -0.2693(9) 0.2815(6) 0.044(2) Uani 1 1 d . . . . .
C82 C 0.5148(10) -0.1998(8) 0.3098(6) 0.044(2) Uani 1 1 d . . . . .
H82A H 0.477028 -0.196758 0.331757 0.053 Uiso 1 1 calc R U . . .
C83 C 0.5611(10) -0.1330(9) 0.3060(6) 0.044(2) Uani 1 1 d . . . . .
H83A H 0.553307 -0.084524 0.325080 0.053 Uiso 1 1 calc R U . . .
C84 C 0.4576(15) -0.4018(14) 0.2335(10) 0.111(11) Uani 1 1 d . . . . .
H84A H 0.430878 -0.380984 0.208586 0.166 Uiso 1 1 calc R U . . .
H84B H 0.504256 -0.414182 0.221454 0.166 Uiso 1 1 calc R U . . .
H84C H 0.426006 -0.448628 0.236970 0.166 Uiso 1 1 calc R U . . .
C85 C 0.4026(12) -0.3301(10) 0.3034(10) 0.079(7) Uani 1 1 d . . . . .
H85A H 0.374279 -0.308908 0.279423 0.119 Uiso 1 1 calc R U . . .
H85B H 0.373183 -0.378930 0.305419 0.119 Uiso 1 1 calc R U . . .
H85C H 0.412718 -0.293632 0.337645 0.119 Uiso 1 1 calc R U . . .
C86 C 0.5162(16) -0.3756(13) 0.3225(11) 0.097(8) Uani 1 1 d . . . . .
H86A H 0.527960 -0.337488 0.356041 0.145 Uiso 1 1 calc R U . . .
H86B H 0.484510 -0.422389 0.325843 0.145 Uiso 1 1 calc R U . . .
H86C H 0.562760 -0.387943 0.310327 0.145 Uiso 1 1 calc R U . . .
C87 C 0.7454(9) 0.2546(9) 0.3976(7) 0.044(4) Uani 1 1 d . . . . .
C88 C 0.7383(10) 0.2363(9) 0.4429(6) 0.042(4) Uani 1 1 d . . . . .
H88A H 0.739873 0.185208 0.444401 0.051 Uiso 1 1 calc R U . . .
C89 C 0.7288(10) 0.2895(9) 0.4871(7) 0.053(4) Uani 1 1 d . . . . .
H89A H 0.724953 0.275402 0.518421 0.063 Uiso 1 1 calc R U . . .
C90 C 0.7249(12) 0.3651(10) 0.4843(8) 0.060(5) Uani 1 1 d . . . . .
C91 C 0.7278(13) 0.3817(10) 0.4371(7) 0.062(5) Uani 1 1 d . . . . .
H91A H 0.720192 0.430821 0.434341 0.074 Uiso 1 1 calc R U . . .
C92 C 0.7413(12) 0.3302(10) 0.3941(7) 0.059(5) Uani 1 1 d . . . . .
H92A H 0.747534 0.344739 0.363112 0.070 Uiso 1 1 calc R U . . .
C93 C 0.713(4) 0.502(3) 0.527(2) 0.094(9) Uani 0.47(2) 1 d . . P A 1
H93A H 0.755990 0.520191 0.511757 0.141 Uiso 0.47(2) 1 calc R U P A 1
H93B H 0.666375 0.503550 0.506247 0.141 Uiso 0.47(2) 1 calc R U P A 1
H93C H 0.715087 0.536415 0.562083 0.141 Uiso 0.47(2) 1 calc R U P A 1
C94 C 0.788(4) 0.430(3) 0.5753(18) 0.094(9) Uani 0.47(2) 1 d . . P A 1
H94A H 0.833993 0.451800 0.563307 0.141 Uiso 0.47(2) 1 calc R U P A 1
H94B H 0.782466 0.464596 0.608236 0.141 Uiso 0.47(2) 1 calc R U P A 1
H94C H 0.791852 0.379492 0.579925 0.141 Uiso 0.47(2) 1 calc R U P A 1
C95 C 0.651(4) 0.391(3) 0.554(2) 0.094(9) Uani 0.47(2) 1 d . . P A 1
H95A H 0.654816 0.338401 0.554933 0.141 Uiso 0.47(2) 1 calc R U P A 1
H95B H 0.652356 0.422821 0.588894 0.141 Uiso 0.47(2) 1 calc R U P A 1
H95C H 0.603644 0.389956 0.533058 0.141 Uiso 0.47(2) 1 calc R U P A 1
C93A C 0.764(4) 0.497(3) 0.5430(19) 0.094(9) Uani 0.53(2) 1 d . . P A 2
H93D H 0.752746 0.530922 0.574037 0.141 Uiso 0.53(2) 1 calc R U P A 2
H93E H 0.815973 0.488999 0.548863 0.141 Uiso 0.53(2) 1 calc R U P A 2
H93F H 0.758606 0.519751 0.514034 0.141 Uiso 0.53(2) 1 calc R U P A 2
C94A C 0.697(4) 0.391(3) 0.5763(19) 0.094(9) Uani 0.53(2) 1 d . . P A 2
H94D H 0.662168 0.341249 0.564123 0.141 Uiso 0.53(2) 1 calc R U P A 2
H94E H 0.743955 0.383544 0.593554 0.141 Uiso 0.53(2) 1 calc R U P A 2
H94F H 0.674638 0.426910 0.600607 0.141 Uiso 0.53(2) 1 calc R U P A 2
C95A C 0.627(3) 0.448(2) 0.5162(17) 0.094(9) Uani 0.53(2) 1 d . . P A 2
H95D H 0.587330 0.402224 0.507382 0.141 Uiso 0.53(2) 1 calc R U P A 2
H95E H 0.616810 0.485767 0.546095 0.141 Uiso 0.53(2) 1 calc R U P A 2
H95F H 0.629209 0.470688 0.486885 0.141 Uiso 0.53(2) 1 calc R U P A 2
C96 C 0.9519(10) -0.0507(8) 0.2373(6) 0.040(4) Uani 1 1 d . . . . .
C97 C 0.9272(11) -0.1292(9) 0.2174(7) 0.054(5) Uani 1 1 d . . . . .
H97A H 0.875657 -0.149675 0.216502 0.065 Uiso 1 1 calc R U . . .
C98 C 0.9731(10) -0.1790(9) 0.1988(7) 0.050(4) Uani 1 1 d . . . . .
H98A H 0.954120 -0.232651 0.185773 0.060 Uiso 1 1 calc R U . . .
C99 C 1.0503(11) -0.1476(9) 0.1997(6) 0.046(4) Uani 1 1 d . . . . .
C100 C 1.0748(10) -0.0691(10) 0.2176(6) 0.047(4) Uani 1 1 d . . . . .
H10B H 1.125335 -0.047298 0.216450 0.056 Uiso 1 1 calc R U . . .
C101 C 1.0264(9) -0.0216(9) 0.2372(7) 0.046(4) Uani 1 1 d . . . . .
H10C H 1.044966 0.032023 0.250830 0.055 Uiso 1 1 calc R U . . .
C102 C 1.1014(16) -0.2608(13) 0.2107(9) 0.084(7) Uani 1 1 d . . . . .
H10D H 1.050187 -0.288736 0.208674 0.127 Uiso 1 1 calc R U . . .
H10E H 1.133230 -0.297267 0.197128 0.127 Uiso 1 1 calc R U . . .
H10F H 1.121140 -0.233958 0.246664 0.127 Uiso 1 1 calc R U . . .
C103 C 1.0723(11) -0.2422(12) 0.1218(7) 0.062(5) Uani 1 1 d . . . . .
H10G H 1.021107 -0.271092 0.118698 0.093 Uiso 1 1 calc R U . . .
H10H H 1.072320 -0.203667 0.102195 0.093 Uiso 1 1 calc R U . . .
H10I H 1.104963 -0.277704 0.108279 0.093 Uiso 1 1 calc R U . . .
C104 C 1.1789(11) -0.1591(13) 0.1814(9) 0.072(6) Uani 1 1 d . . . . .
H10J H 1.210770 -0.195276 0.167588 0.109 Uiso 1 1 calc R U . . .
H10K H 1.178084 -0.121480 0.161011 0.109 Uiso 1 1 calc R U . . .
H10L H 1.198858 -0.132248 0.217334 0.109 Uiso 1 1 calc R U . . .
C105 C 0.9831(10) 0.1259(10) 0.1258(7) 0.051(4) Uani 1 1 d . . . . .
C106 C 1.0220(14) 0.1569(12) 0.0859(8) 0.075(6) Uani 1 1 d . . . . .
H10M H 0.985375 0.151094 0.055549 0.113 Uiso 1 1 calc R U . . .
H10N H 1.061505 0.128186 0.075736 0.113 Uiso 1 1 calc R U . . .
H10O H 1.044156 0.211472 0.100506 0.113 Uiso 1 1 calc R U . . .
C107 C 0.8021(14) 0.4121(12) 0.2652(9) 0.075(7) Uani 1 1 d . . . . .
C108 C 0.779(3) 0.4775(15) 0.2474(12) 0.159(18) Uani 1 1 d . . . . .
C109 C 0.848(5) -0.244(4) 0.296(2) 0.087(16) Uani 0.42(4) 1 d . U P B 1
C110 C 0.875(4) -0.310(3) 0.279(2) 0.092(15) Uani 0.42(4) 1 d . U P B 1
H11B H 0.918601 -0.310454 0.302788 0.138 Uiso 0.42(4) 1 calc R U P B 1
H11C H 0.835943 -0.355142 0.276619 0.138 Uiso 0.42(4) 1 calc R U P B 1
H11D H 0.889885 -0.312751 0.244529 0.138 Uiso 0.42(4) 1 calc R U P B 1
C10A C 0.796(3) -0.255(2) 0.2782(16) 0.076(12) Uani 0.58(4) 1 d . U P B 2
C11A C 0.790(4) -0.3362(19) 0.2528(14) 0.098(15) Uani 0.58(4) 1 d . U P B 2
H11E H 0.742077 -0.355185 0.230049 0.147 Uiso 0.58(4) 1 calc R U P B 2
H11F H 0.831294 -0.342888 0.232441 0.147 Uiso 0.58(4) 1 calc R U P B 2
H11G H 0.792477 -0.365165 0.278829 0.147 Uiso 0.58(4) 1 calc R U P B 2
C111 C 0.6381(11) 0.0450(9) 0.4465(7) 0.052(4) Uani 1 1 d . . . . .
C112 C 0.6408(17) 0.0457(16) 0.5002(8) 0.094(8) Uani 1 1 d . . . . .
H01H H 0.693199 0.056336 0.516231 0.141 Uiso 1 1 calc R U . . .
H02I H 0.615762 -0.004475 0.503072 0.141 Uiso 1 1 calc R U . . .
H03J H 0.615307 0.085801 0.517783 0.141 Uiso 1 1 calc R U . . .
N13 N 1.019(2) 0.314(2) 0.0044(14) 0.075(7) Uani 0.5 1 d . . P . .
C113 C 1.098(2) 0.438(2) 0.0389(18) 0.075(7) Uani 0.5 1 d . . P . .
H04H H 1.115747 0.449417 0.075788 0.113 Uiso 0.5 1 calc R U P . .
H05I H 1.141411 0.439863 0.019914 0.113 Uiso 0.5 1 calc R U P . .
H06J H 1.069574 0.477091 0.032720 0.113 Uiso 0.5 1 calc R U P . .
C114 C 1.053(2) 0.367(3) 0.0223(18) 0.075(7) Uani 0.5 1 d . . P . .
C115 C 1.326(2) 0.3860(16) 0.1517(12) 0.121(11) Uani 1 1 d . . . . .
H07K H 1.348529 0.370279 0.180736 0.181 Uiso 1 1 calc R U . . .
H08L H 1.318827 0.439330 0.163508 0.181 Uiso 1 1 calc R U . . .
H09M H 1.358562 0.382226 0.124859 0.181 Uiso 1 1 calc R U . . .
C116 C 1.252(3) 0.335(2) 0.1305(11) 0.120(12) Uani 1 1 d . . . . .
N15 N 1.089(4) 0.562(2) 0.350(2) 0.16(3) Uani 0.5 1 d D . P . .
C117 C 1.144(3) 0.563(3) 0.2640(19) 0.100(7) Uani 0.5 1 d D . P . .
H11K H 1.108597 0.560606 0.233882 0.151 Uiso 0.5 1 calc R U P . .
H11L H 1.181857 0.610638 0.271757 0.151 Uiso 0.5 1 calc R U P . .
H11M H 1.169067 0.518687 0.256704 0.151 Uiso 0.5 1 calc R U P . .
C118 C 1.104(3) 0.562(3) 0.3081(18) 0.100(7) Uani 0.5 1 d D . P . .
C119 C 1.2070(18) 0.1753(13) 0.1937(11) 0.100(7) Uani 1 1 d . . . . .
H11N H 1.241283 0.223419 0.212022 0.151 Uiso 1 1 calc R U . . .
H11O H 1.155138 0.181644 0.196522 0.151 Uiso 1 1 calc R U . . .
H11P H 1.214014 0.162267 0.157252 0.151 Uiso 1 1 calc R U . . .
C120 C 1.2231(16) 0.1121(15) 0.2168(14) 0.097(9) Uani 1 1 d . . . . .
C121 C 0.4286(14) 0.0013(14) 0.3883(9) 0.083(7) Uani 1 1 d . . . . .
H01B H 0.455745 0.004526 0.359085 0.125 Uiso 1 1 calc R U . . .
H02C H 0.418034 -0.052165 0.390307 0.125 Uiso 1 1 calc R U . . .
H03D H 0.459176 0.033671 0.420257 0.125 Uiso 1 1 calc R U . . .
C122 C 0.3556(19) 0.0290(15) 0.3810(9) 0.085(7) Uani 1 1 d . . . . .
C123 C 0.7637(16) -0.3011(17) 0.1255(10) 0.088(8) Uani 1 1 d . . . . .
C124 C 0.770(3) -0.3638(19) 0.0842(13) 0.153(15) Uani 1 1 d . . . . .
H04E H 0.735621 -0.410069 0.085537 0.229 Uiso 1 1 calc R U . . .
H05F H 0.821784 -0.372846 0.087293 0.229 Uiso 1 1 calc R U . . .
H06G H 0.757992 -0.351739 0.051399 0.229 Uiso 1 1 calc R U . . .
C125 C 0.630(2) -0.4095(17) -0.0321(12) 0.113(10) Uani 1 1 d . . . . .
C126 C 0.593(2) -0.4806(18) -0.0317(17) 0.160(16) Uani 1 1 d . . . . .
H12B H 0.626359 -0.505432 -0.013507 0.240 Uiso 1 1 calc R U . . .
H12C H 0.576953 -0.512157 -0.067141 0.240 Uiso 1 1 calc R U . . .
H12D H 0.548832 -0.475197 -0.013984 0.240 Uiso 1 1 calc R U . . .
C127 C 0.5684(19) 0.4166(16) 0.3058(18) 0.160(18) Uani 1 1 d . . . . .
H12E H 0.582712 0.458069 0.289322 0.240 Uiso 1 1 calc R U . . .
H12F H 0.582462 0.436239 0.343180 0.240 Uiso 1 1 calc R U . . .
H12G H 0.514033 0.397947 0.297855 0.240 Uiso 1 1 calc R U . . .
C128 C 0.6075(13) 0.3526(13) 0.2861(10) 0.073(6) Uani 1 1 d . . . . .

loop_
_atom_site_aniso_label
_atom_site_aniso_U_11
_atom_site_aniso_U_22
_atom_site_aniso_U_33
_atom_site_aniso_U_23
_atom_site_aniso_U_13
_atom_site_aniso_U_12
Au1 0.0365(4) 0.0390(3) 0.0341(3) 0.0137(3) 0.0108(3) 0.0062(3)
Au2 0.0357(4) 0.0396(3) 0.0351(3) 0.0116(3) 0.0140(3) 0.0032(3)
Au3 0.0326(3) 0.0405(3) 0.0339(3) 0.0133(3) 0.0130(3) 0.0032(3)
Au4 0.0404(4) 0.0368(3) 0.0423(4) 0.0155(3) 0.0158(3) 0.0059(3)
Ag5 0.0509(8) 0.0447(7) 0.0424(7) 0.0135(5) 0.0166(6) 0.0101(6)
Ag6 0.0507(8) 0.0493(7) 0.0494(8) 0.0174(6) 0.0138(6) 0.0023(6)
Ag7 0.0419(7) 0.0426(6) 0.0400(7) 0.0121(5) 0.0110(6) 0.0084(5)
Ag8 0.0563(9) 0.0449(7) 0.0439(7) 0.0176(6) 0.0089(6) 0.0046(6)
P1 0.030(2) 0.052(2) 0.038(2) 0.0149(19) 0.0139(18) 0.0086(18)
P2 0.029(2) 0.0357(19) 0.035(2) 0.0038(16) 0.0065(17) 0.0008(16)
P3 0.033(2) 0.048(2) 0.041(2) 0.0233(19) 0.0117(18) 0.0105(18)
P4 0.052(3) 0.042(2) 0.041(2) 0.0123(19) 0.016(2) 0.007(2)
P5 0.064(4) 0.064(3) 0.073(4) 0.022(3) 0.020(3) 0.010(3)
P6 0.055(3) 0.065(3) 0.065(3) 0.015(3) 0.025(3) 0.010(3)
P7 0.080(4) 0.065(3) 0.051(3) 0.022(2) 0.006(3) 0.021(3)
P8 0.061(4) 0.079(4) 0.076(4) 0.024(3) 0.015(3) 0.010(3)
P9 0.093(5) 0.054(3) 0.067(4) 0.017(3) 0.024(3) -0.001(3)
P10 0.071(4) 0.106(5) 0.051(3) 0.015(3) 0.019(3) 0.009(3)
P11 0.079(5) 0.075(4) 0.086(5) 0.001(3) 0.027(4) 0.023(3)
P12 0.079(5) 0.088(5) 0.095(5) 0.007(4) 0.002(4) 0.010(4)
S1 0.034(2) 0.0381(19) 0.036(2) 0.0136(16) 0.0160(17) 0.0027(16)
S2 0.042(2) 0.0400(19) 0.033(2) 0.0153(16) 0.0175(17) 0.0059(17)
S3 0.045(2) 0.0404(19) 0.030(2) 0.0130(16) 0.0105(17) 0.0074(17)
S4 0.029(2) 0.0393(19) 0.043(2) 0.0175(17) 0.0106(17) 0.0074(16)
F1 0.39(5) 0.104(15) 0.22(3) 0.015(16) -0.03(3) 0.07(2)
F2 0.40(5) 0.080(13) 0.49(6) 0.13(2) 0.15(5) 0.04(2)
F3 0.080(13) 0.46(5) 0.118(16) -0.01(2) 0.050(12) 0.00(2)
F4 0.113(15) 0.34(3) 0.103(14) -0.038(18) 0.059(12) -0.012(18)
F5 0.066(11) 0.28(3) 0.115(14) 0.055(15) 0.020(10) 0.002(13)
F6 0.120(16) 0.32(3) 0.095(13) 0.009(17) -0.004(12) 0.059(19)
F7 0.070(10) 0.152(14) 0.158(15) 0.065(12) 0.022(10) 0.044(10)
F8 0.135(14) 0.075(8) 0.139(13) 0.041(9) 0.045(11) 0.014(9)
F9 0.146(15) 0.24(2) 0.070(9) 0.066(11) 0.058(10) 0.091(15)
F10 0.052(7) 0.112(10) 0.108(10) 0.031(8) 0.018(7) 0.024(7)
F11 0.084(11) 0.075(9) 0.202(19) -0.005(10) -0.019(12) -0.003(8)
F12 0.128(13) 0.103(9) 0.099(10) 0.046(8) 0.067(9) 0.033(9)
F13 0.20(3) 0.26(3) 0.126(16) 0.037(18) 0.050(17) -0.11(2)
F14 0.130(17) 0.142(15) 0.26(3) 0.053(17) 0.067(17) -0.043(13)
F15 0.34(4) 0.38(4) 0.156(18) 0.15(2) 0.14(2) 0.31(3)
F16 0.37(4) 0.19(2) 0.16(2) 0.082(17) 0.05(2) 0.18(3)
F17 0.19(2) 0.157(16) 0.078(11) 0.013(11) 0.011(12) 0.011(15)
F18 0.176(18) 0.110(11) 0.084(10) 0.024(9) 0.009(11) -0.008(11)
F19 0.105(16) 0.36(4) 0.47(5) 0.37(4) -0.05(2) -0.030(19)
F20 0.118(15) 0.23(2) 0.107(13) -0.032(15) 0.015(12) -0.004(15)
F21 0.109(13) 0.178(16) 0.177(18) 0.118(15) 0.044(13) 0.020(12)
F22 0.096(13) 0.22(2) 0.20(2) -0.072(19) 0.043(14) 0.056(14)
F23 0.068(10) 0.145(13) 0.134(14) 0.025(11) 0.018(9) 0.010(9)
F24 0.074(9) 0.132(11) 0.080(9) 0.049(8) 0.022(7) 0.004(8)
F25 0.25(3) 0.116(13) 0.21(2) 0.048(14) 0.17(2) 0.007(15)
F26 0.162(17) 0.122(12) 0.080(10) 0.023(9) -0.009(11) 0.021(11)
F27 0.207(19) 0.060(7) 0.100(11) 0.001(7) 0.027(12) 0.034(10)
F28 0.092(11) 0.104(10) 0.148(15) 0.033(10) -0.014(11) 0.008(9)
F29 0.099(12) 0.160(14) 0.095(11) 0.049(10) -0.001(9) -0.044(10)
F30 0.188(18) 0.081(9) 0.080(9) 0.014(7) 0.029(10) 0.020(10)
F31 0.28(4) 0.14(2) 0.38(5) 0.10(3) 0.06(4) 0.04(2)
F32 0.092(13) 0.39(4) 0.074(11) 0.041(16) -0.011(10) -0.026(18)
F33 0.45(6) 0.117(17) 0.40(5) 0.15(2) 0.10(5) 0.01(2)
F34 0.102(15) 0.34(3) 0.103(14) 0.042(18) -0.008(12) -0.007(18)
F35 0.110(15) 0.29(3) 0.097(13) 0.015(15) 0.013(11) 0.073(17)
F36 0.18(2) 0.34(3) 0.081(11) 0.068(16) 0.081(13) 0.12(2)
F37 0.22(3) 0.45(5) 0.123(18) -0.12(3) -0.047(19) 0.20(3)
F38 0.26(3) 0.138(15) 0.23(2) 0.117(17) 0.09(2) 0.102(18)
F39 0.115(15) 0.143(15) 0.24(3) -0.014(16) 0.081(16) 0.022(12)
F40 0.17(2) 0.094(13) 0.58(7) 0.10(2) 0.17(3) 0.054(14)
F41 0.20(2) 0.33(3) 0.126(16) -0.054(19) -0.014(16) 0.19(3)
F42 0.108(14) 0.153(15) 0.152(16) 0.021(13) 0.043(12) 0.025(12)
F43 0.15(2) 0.26(3) 0.34(4) -0.06(3) 0.09(3) 0.05(2)
F44 0.27(4) 0.37(4) 0.087(14) 0.05(2) -0.041(19) 0.07(3)
F45 0.15(2) 0.122(15) 0.30(4) -0.053(19) 0.02(2) 0.039(15)
F46 0.096(15) 0.38(4) 0.17(2) 0.14(2) 0.023(14) -0.02(2)
F47 0.41(5) 0.090(13) 0.24(3) 0.015(15) -0.18(3) 0.049(19)
F48 0.27(3) 0.125(14) 0.129(17) 0.015(13) 0.006(18) 0.032(17)
N1 0.050(9) 0.051(8) 0.036(7) 0.017(6) 0.021(7) 0.017(7)
N2 0.040(9) 0.049(8) 0.047(8) 0.009(7) -0.005(7) 0.002(7)
N3 0.031(7) 0.057(8) 0.043(8) 0.024(7) 0.009(6) -0.010(6)
N4 0.070(12) 0.052(8) 0.057(10) 0.028(7) 0.013(9) -0.012(8)
N5 0.052(9) 0.041(7) 0.038(7) 0.022(6) 0.014(7) -0.009(6)
N6 0.041(8) 0.031(6) 0.047(8) 0.014(6) 0.021(6) 0.004(6)
N7 0.14(2) 0.064(11) 0.073(12) 0.022(9) 0.068(13) 0.018(12)
N8 0.052(10) 0.046(8) 0.051(9) 0.010(7) -0.002(7) 0.015(7)
N9 0.113(17) 0.072(12) 0.085(14) 0.020(11) 0.044(12) 0.037(12)
N10 0.122(18) 0.080(12) 0.083(13) 0.049(11) 0.037(12) 0.033(12)
N11 0.090(13) 0.058(9) 0.023(8) 0.003(7) 0.013(8) -0.009(8)
N12 0.048(9) 0.073(10) 0.077(11) 0.037(9) 0.039(9) 0.023(8)
N14 0.19(4) 0.27(5) 0.064(18) -0.03(2) -0.02(2) -0.03(3)
N16 0.13(2) 0.12(2) 0.11(2) 0.034(17) 0.032(17) 0.025(18)
N17 0.15(3) 0.107(19) 0.22(3) 0.03(2) 0.01(2) 0.09(2)
N18 0.074(14) 0.118(17) 0.072(14) -0.011(13) 0.007(11) 0.004(13)
N19 0.31(5) 0.11(2) 0.080(18) -0.013(16) 0.05(2) -0.06(3)
N20 0.096(17) 0.080(14) 0.095(16) -0.008(12) -0.001(13) -0.011(13)
C1 0.032(8) 0.055(9) 0.028(8) 0.026(7) 0.021(7) 0.012(7)
C2 0.043(12) 0.081(13) 0.064(13) 0.009(11) -0.009(10) 0.001(10)
C3 0.036(11) 0.104(17) 0.072(15) -0.002(13) -0.007(11) 0.019(12)
C4 0.075(16) 0.091(15) 0.032(10) 0.026(10) 0.005(10) 0.019(13)
C5 0.067(13) 0.071(12) 0.043(10) 0.039(9) 0.021(10) 0.010(10)
C6 0.052(11) 0.042(9) 0.063(12) 0.015(8) 0.019(9) -0.003(8)
C7 0.041(9) 0.039(8) 0.017(7) 0.009(6) 0.004(6) 0.008(7)
C8 0.049(12) 0.083(14) 0.061(13) 0.019(11) 0.003(10) 0.003(10)
C9 0.062(14) 0.072(14) 0.088(16) 0.040(12) 0.013(12) -0.034(11)
C10 0.040(12) 0.057(12) 0.110(18) 0.028(12) -0.003(12) -0.010(9)
C11 0.055(13) 0.043(10) 0.15(2) 0.028(12) 0.029(14) -0.006(9)
C12 0.041(10) 0.062(11) 0.073(13) 0.027(10) 0.017(9) 0.007(9)
C13 0.051(10) 0.048(9) 0.027(8) 0.010(7) 0.023(7) 0.014(8)
C14 0.046(11) 0.088(13) 0.037(9) 0.026(9) 0.015(8) 0.025(10)
C15 0.065(13) 0.062(11) 0.070(14) 0.020(10) 0.042(11) 0.022(10)
C16 0.097(18) 0.086(15) 0.047(12) 0.018(11) 0.033(12) 0.029(13)
C17 0.055(12) 0.062(11) 0.054(11) 0.019(9) 0.027(9) 0.021(9)
C18 0.031(8) 0.028(7) 0.047(9) 0.005(7) 0.024(7) 0.000(6)
C19 0.027(9) 0.064(11) 0.036(9) -0.001(8) -0.011(7) -0.004(8)
C20 0.074(15) 0.082(14) 0.033(10) -0.014(10) -0.019(10) 0.001(12)
C21 0.061(13) 0.051(11) 0.070(14) 0.008(10) 0.003(11) -0.014(9)
C22 0.090(17) 0.046(10) 0.069(14) 0.013(10) -0.003(13) -0.012(11)
C23 0.087(16) 0.041(9) 0.055(12) 0.005(9) 0.009(11) -0.004(10)
C24 0.047(9) 0.021(6) 0.029(8) 0.005(6) 0.018(7) -0.013(6)
C25 0.059(12) 0.058(10) 0.049(10) 0.025(8) 0.023(9) 0.021(9)
C26 0.081(16) 0.065(12) 0.049(11) 0.026(9) 0.010(11) 0.017(11)
C27 0.043(11) 0.061(11) 0.094(16) 0.042(11) -0.010(11) 0.007(9)
C28 0.059(13) 0.062(11) 0.060(12) 0.016(10) 0.010(10) 0.034(10)
C29 0.053(11) 0.049(9) 0.036(9) 0.014(7) 0.031(8) 0.009(8)
C30 0.038(9) 0.033(7) 0.032(8) -0.002(6) 0.004(7) 0.006(7)
C31 0.046(10) 0.057(10) 0.028(8) 0.009(7) 0.016(7) -0.007(8)
C32 0.065(13) 0.058(10) 0.047(10) 0.004(9) 0.042(10) 0.014(10)
C33 0.042(11) 0.068(11) 0.050(11) 0.020(9) 0.023(9) 0.007(9)
C34 0.025(9) 0.051(10) 0.068(12) 0.011(9) 0.004(8) -0.006(7)
C35 0.047(10) 0.036(8) 0.042(9) 0.023(7) 0.009(8) -0.004(7)
C36 0.059(12) 0.070(12) 0.062(12) 0.033(10) 0.027(10) 0.019(10)
C37 0.083(17) 0.095(16) 0.071(14) 0.029(13) 0.012(13) 0.048(14)
C38 0.094(17) 0.092(15) 0.038(10) 0.028(10) 0.032(11) 0.055(13)
C39 0.035(10) 0.107(16) 0.050(11) 0.035(11) 0.027(9) 0.024(10)
C40 0.045(10) 0.068(11) 0.022(8) 0.008(8) -0.002(7) -0.002(9)
C41 0.050(11) 0.044(9) 0.043(10) 0.011(7) 0.020(8) -0.001(8)
C42 0.035(10) 0.057(10) 0.054(11) 0.016(9) 0.002(8) -0.007(8)
C43 0.074(15) 0.077(13) 0.057(12) 0.037(11) 0.027(11) 0.015(12)
C44 0.11(2) 0.054(11) 0.022(9) -0.009(8) -0.005(10) 0.005(12)
C45 0.081(17) 0.075(14) 0.061(14) 0.006(12) -0.008(12) 0.001(12)
C46 0.050(11) 0.041(9) 0.061(11) 0.022(8) 0.010(9) 0.007(8)
C47 0.053(12) 0.048(10) 0.065(13) 0.018(9) 0.004(10) -0.006(9)
C48 0.050(12) 0.071(12) 0.068(13) 0.032(11) 0.014(10) -0.011(10)
C49 0.041(11) 0.081(13) 0.072(13) 0.047(11) 0.028(10) 0.012(10)
C50 0.037(10) 0.064(10) 0.043(10) 0.015(8) 0.017(8) 0.015(8)
C51 0.034(9) 0.043(9) 0.043(10) 0.009(7) 0.005(8) 0.017(7)
C52 0.053(11) 0.047(9) 0.045(10) 0.010(8) 0.021(9) 0.014(8)
C53 0.11(2) 0.057(12) 0.056(12) 0.011(10) -0.003(13) 0.008(12)
C54 0.057(14) 0.081(14) 0.081(16) 0.039(12) 0.009(12) 0.009(11)
C55 0.049(13) 0.103(16) 0.072(15) 0.037(13) 0.001(11) 0.030(12)
C56 0.053(13) 0.082(14) 0.053(12) 0.020(10) -0.010(10) 0.004(11)
C57 0.071(14) 0.049(10) 0.049(11) -0.002(9) 0.017(10) -0.019(10)
C58 0.056(11) 0.027(7) 0.078(13) 0.037(8) -0.009(10) -0.012(7)
C59 0.071(14) 0.052(10) 0.073(13) 0.029(10) 0.031(11) -0.017(10)
C60 0.057(13) 0.073(13) 0.059(13) -0.006(11) 0.025(10) -0.009(10)
C61 0.086(17) 0.068(13) 0.058(13) 0.000(11) 0.024(12) 0.003(12)
C62 0.110(19) 0.058(11) 0.068(14) 0.026(10) 0.047(13) 0.018(12)
C63 0.078(15) 0.070(12) 0.049(11) 0.012(10) 0.022(11) 0.010(11)
C64 0.046(10) 0.026(7) 0.038(9) 0.004(6) 0.002(8) 0.001(7)
C65 0.058(12) 0.042(9) 0.074(13) 0.014(9) 0.007(10) 0.006(9)
C66 0.099(18) 0.071(12) 0.052(12) 0.036(10) 0.047(12) 0.037(12)
C67 0.085(17) 0.084(15) 0.087(16) 0.058(13) 0.044(14) 0.030(13)
C68 0.069(14) 0.040(9) 0.061(12) 0.017(9) 0.006(10) 0.000(9)
C69 0.032(8) 0.024(6) 0.037(8) 0.018(6) 0.015(6) 0.000(6)
C70 0.039(9) 0.043(8) 0.033(8) 0.019(7) 0.016(7) 0.017(7)
C71 0.074(13) 0.038(9) 0.058(11) 0.008(8) 0.026(10) 0.027(9)
C72 0.047(10) 0.037(8) 0.028(8) 0.021(6) 0.003(7) 0.012(7)
C73 0.058(11) 0.061(10) 0.032(9) 0.022(8) 0.026(8) 0.017(9)
C74 0.044(10) 0.036(8) 0.034(8) 0.006(7) 0.005(7) 0.012(7)
C75 0.073(15) 0.082(13) 0.061(13) 0.032(11) 0.030(11) -0.005(11)
C76 0.12(2) 0.068(13) 0.078(15) 0.043(11) 0.038(14) 0.038(13)
C77 0.093(17) 0.105(16) 0.031(10) 0.042(10) -0.004(10) 0.005(13)
C78 0.033(9) 0.035(8) 0.047(9) 0.013(7) 0.011(7) 0.000(7)
C79 0.052(11) 0.038(9) 0.085(14) 0.026(9) 0.041(10) 0.007(8)
C80 0.062(12) 0.030(8) 0.066(12) 0.012(8) 0.042(10) 0.015(8)
C81 0.053(6) 0.043(5) 0.040(5) 0.012(4) 0.027(5) 0.001(4)
C82 0.053(6) 0.043(5) 0.040(5) 0.012(4) 0.027(5) 0.001(4)
C83 0.053(6) 0.043(5) 0.040(5) 0.012(4) 0.027(5) 0.001(4)
C84 0.098(19) 0.090(16) 0.096(18) -0.045(15) 0.066(16) -0.047(14)
C85 0.067(14) 0.045(10) 0.14(2) 0.037(12) 0.061(14) 0.000(9)
C86 0.10(2) 0.069(13) 0.13(2) 0.058(15) 0.002(17) -0.008(13)
C87 0.033(9) 0.054(9) 0.054(10) 0.027(8) 0.017(8) 0.014(7)
C88 0.049(10) 0.036(8) 0.042(9) 0.011(7) 0.008(8) 0.006(7)
C89 0.055(11) 0.050(10) 0.048(10) 0.017(8) 0.012(9) -0.014(8)
C90 0.068(13) 0.045(10) 0.055(12) -0.006(9) 0.015(10) -0.002(9)
C91 0.093(16) 0.047(10) 0.048(11) 0.019(9) 0.005(11) 0.012(10)
C92 0.090(15) 0.049(10) 0.052(11) 0.021(9) 0.027(10) 0.035(10)
C93 0.14(3) 0.066(10) 0.056(14) -0.005(10) 0.034(15) -0.007(15)
C94 0.14(3) 0.066(10) 0.056(14) -0.005(10) 0.034(15) -0.007(15)
C95 0.14(3) 0.066(10) 0.056(14) -0.005(10) 0.034(15) -0.007(15)
C93A 0.14(3) 0.066(10) 0.056(14) -0.005(10) 0.034(15) -0.007(15)
C94A 0.14(3) 0.066(10) 0.056(14) -0.005(10) 0.034(15) -0.007(15)
C95A 0.14(3) 0.066(10) 0.056(14) -0.005(10) 0.034(15) -0.007(15)
C96 0.061(11) 0.034(8) 0.025(8) 0.014(6) 0.005(7) 0.001(7)
C97 0.046(11) 0.041(9) 0.068(12) 0.009(8) 0.012(9) -0.006(8)
C98 0.047(11) 0.030(8) 0.065(12) -0.002(8) 0.011(9) 0.006(8)
C99 0.061(12) 0.044(9) 0.028(8) 0.003(7) 0.001(8) 0.014(8)
C100 0.037(10) 0.061(11) 0.041(9) 0.003(8) 0.015(8) 0.014(8)
C101 0.027(9) 0.050(9) 0.064(11) 0.023(8) 0.021(8) -0.001(7)
C102 0.11(2) 0.083(15) 0.063(14) 0.023(12) 0.025(14) 0.024(14)
C103 0.057(12) 0.081(13) 0.044(11) 0.008(10) 0.019(9) 0.010(10)
C104 0.040(12) 0.097(15) 0.091(16) 0.031(13) 0.021(11) 0.027(11)
C105 0.050(11) 0.045(9) 0.055(11) 0.004(8) 0.018(9) 0.010(8)
C106 0.105(18) 0.062(12) 0.054(12) 0.005(10) 0.040(12) 0.005(12)
C107 0.111(19) 0.060(12) 0.071(14) 0.023(11) 0.060(14) 0.029(13)
C108 0.34(6) 0.068(16) 0.10(2) 0.047(16) 0.06(3) 0.08(3)
C109 0.15(4) 0.07(2) 0.04(3) 0.00(2) 0.00(3) 0.03(3)
C110 0.16(4) 0.07(2) 0.07(3) 0.05(2) 0.07(3) 0.03(3)
C10A 0.14(4) 0.046(15) 0.05(2) 0.015(16) 0.02(2) 0.04(2)
C11A 0.20(4) 0.047(15) 0.04(2) 0.017(14) 0.02(2) 0.02(2)
C111 0.071(13) 0.045(9) 0.039(11) 0.010(8) 0.010(9) 0.009(9)
C112 0.12(2) 0.13(2) 0.049(13) 0.051(13) 0.016(14) 0.032(18)
N13 0.049(15) 0.075(16) 0.077(17) -0.015(13) 0.014(13) -0.009(11)
C113 0.049(15) 0.075(16) 0.077(17) -0.015(13) 0.014(13) -0.009(11)
C114 0.049(15) 0.075(16) 0.077(17) -0.015(13) 0.014(13) -0.009(11)
C115 0.17(3) 0.088(18) 0.09(2) 0.015(16) 0.04(2) -0.01(2)
C116 0.16(4) 0.12(3) 0.060(18) -0.006(17) 0.00(2) 0.04(3)
N15 0.19(6) 0.06(3) 0.24(7) 0.03(3) 0.14(5) -0.02(3)
C117 0.15(2) 0.061(11) 0.096(16) 0.014(11) 0.028(15) 0.027(12)
C118 0.15(2) 0.061(11) 0.096(16) 0.014(11) 0.028(15) 0.027(12)
C119 0.15(2) 0.061(11) 0.096(16) 0.014(11) 0.028(15) 0.027(12)
C120 0.077(19) 0.069(16) 0.14(3) 0.015(16) 0.023(17) 0.001(14)
C121 0.088(18) 0.091(16) 0.070(15) 0.009(12) 0.028(13) 0.024(14)
C122 0.13(2) 0.083(16) 0.055(13) 0.030(12) 0.029(15) 0.015(16)
C123 0.10(2) 0.11(2) 0.051(14) 0.013(14) 0.006(14) 0.024(17)
C124 0.23(5) 0.11(2) 0.12(3) 0.01(2) 0.04(3) 0.06(3)
C125 0.14(3) 0.084(19) 0.09(2) 0.000(16) 0.027(19) -0.007(19)
C126 0.12(3) 0.11(2) 0.21(4) 0.02(3) 0.03(3) -0.06(2)
C127 0.10(2) 0.073(18) 0.28(5) 0.00(2) -0.01(3) 0.018(17)
C128 0.064(15) 0.051(12) 0.086(16) 0.008(12) -0.012(12) -0.011(11)

loop_
_atom_type_symbol
_atom_type_description
_atom_type_scat_dispersion_real
_atom_type_scat_dispersion_imag
_atom_type_scat_source
C C 0.0033 0.0016 'International Tables Vol C Tables 4.2.6.8 and 6.1.1.4'
H H 0.0000 0.0000 'International Tables Vol C Tables 4.2.6.8 and 6.1.1.4'
N N 0.0061 0.0033 'International Tables Vol C Tables 4.2.6.8 and 6.1.1.4'
F F 0.0171 0.0103 'International Tables Vol C Tables 4.2.6.8 and 6.1.1.4'
P P 0.1023 0.0942 'International Tables Vol C Tables 4.2.6.8 and 6.1.1.4'
S S 0.1246 0.1234 'International Tables Vol C Tables 4.2.6.8 and 6.1.1.4'
Ag Ag -0.8971 1.1015 'International Tables Vol C Tables 4.2.6.8 and 6.1.1.4'
Au Au -2.0133 8.8022 'International Tables Vol C Tables 4.2.6.8 and 6.1.1.4'

loop_
_geom_angle_atom_site_label_1
_geom_angle_atom_site_label_2
_geom_angle_atom_site_label_3
_geom_angle
P3 Au1 S3 169.18(14)
P3 Au1 Au4 98.44(10)
S3 Au1 Au4 90.07(10)
P3 Au1 Ag8 75.75(11)
S3 Au1 Ag8 111.94(10)
Au4 Au1 Ag8 84.46(3)
P2 Au2 S2 171.01(13)
P2 Au2 Ag7 80.51(10)
S2 Au2 Ag7 106.32(10)
P2 Au2 Au3 103.36(10)
S2 Au2 Au3 83.56(9)
Ag7 Au2 Au3 82.68(3)
P1 Au3 S1 171.93(14)
P1 Au3 Ag5 78.24(11)
S1 Au3 Ag5 107.58(10)
P1 Au3 Au2 107.47(10)
S1 Au3 Au2 79.43(9)
Ag5 Au3 Au2 79.60(3)
P4 Au4 S4 173.10(15)
P4 Au4 Au1 103.95(11)
S4 Au4 Au1 82.96(9)
P4 Au4 Ag6 74.42(12)
S4 Au4 Ag6 107.33(9)
Au1 Au4 Ag6 79.06(3)
N1 Ag5 S2 145.3(4)
N1 Ag5 N11 92.8(5)
S2 Ag5 N11 98.0(4)
N1 Ag5 S3 103.2(4)
S2 Ag5 S3 107.07(13)
N11 Ag5 S3 100.6(4)
N1 Ag5 Au3 83.6(3)
S2 Ag5 Au3 83.96(9)
N11 Ag5 Au3 175.9(4)
S3 Ag5 Au3 82.20(9)
N10 Ag6 N4 83.4(7)
N10 Ag6 S3 113.0(5)
N4 Ag6 S3 153.5(4)
N10 Ag6 S1 108.0(6)
N4 Ag6 S1 103.5(4)
S3 Ag6 S1 91.51(12)
N10 Ag6 Au4 152.2(6)
N4 Ag6 Au4 74.3(4)
S3 Ag6 Au4 83.19(9)
S1 Ag6 Au4 93.43(9)
N2 Ag7 S1 133.9(3)
N2 Ag7 N12 91.1(5)
S1 Ag7 N12 99.4(3)
N2 Ag7 S4 114.9(3)
S1 Ag7 S4 108.07(13)
N12 Ag7 S4 97.7(4)
N2 Ag7 Au2 84.1(4)
S1 Ag7 Au2 80.87(9)
N12 Ag7 Au2 173.4(4)
S4 Ag7 Au2 88.45(9)
N3 Ag8 N9 87.7(6)
N3 Ag8 S4 145.2(3)
N9 Ag8 S4 108.8(5)
N3 Ag8 S2 111.6(3)
N9 Ag8 S2 105.9(6)
S4 Ag8 S2 93.58(12)
N3 Ag8 Au1 77.8(3)
N9 Ag8 Au1 160.0(5)
S4 Ag8 Au1 77.55(9)
S2 Ag8 Au1 92.34(9)
C7 P1 C1 108.1(7)
C7 P1 C13 103.8(7)
C1 P1 C13 105.1(7)
C7 P1 Au3 118.4(5)
C1 P1 Au3 109.6(5)
C13 P1 Au3 110.9(6)
C30 P2 C18 106.9(6)
C30 P2 C24 106.0(7)
C18 P2 C24 104.1(7)
C30 P2 Au2 112.5(5)
C18 P2 Au2 109.7(5)
C24 P2 Au2 116.8(5)
C35 P3 C51 104.2(6)
C35 P3 C41 109.7(8)
C51 P3 C41 107.8(7)
C35 P3 Au1 118.2(5)
C51 P3 Au1 108.6(5)
C41 P3 Au1 108.0(6)
C58 P4 C52 106.2(8)
C58 P4 C64 102.8(7)
C52 P4 C64 110.2(8)
C58 P4 Au4 120.1(6)
C52 P4 Au4 112.3(5)
C64 P4 Au4 104.6(5)
F2 P5 F1 175(2)
F2 P5 F6 87(2)
F1 P5 F6 98.3(17)
F2 P5 F3 93(2)
F1 P5 F3 87(2)
F6 P5 F3 89.1(13)
F2 P5 F4 81.5(19)
F1 P5 F4 99(2)
F6 P5 F4 93.6(13)
F3 P5 F4 174(2)
F2 P5 F5 99(2)
F1 P5 F5 75.6(15)
F6 P5 F5 173.8(16)
F3 P5 F5 92.1(11)
F4 P5 F5 85.9(11)
F10 P6 F11 90.2(8)
F10 P6 F7 178.2(9)
F11 P6 F7 91.5(9)
F10 P6 F9 90.9(9)
F11 P6 F9 94.9(12)
F7 P6 F9 89.5(10)
F10 P6 F12 88.9(8)
F11 P6 F12 89.1(10)
F7 P6 F12 90.6(9)
F9 P6 F12 176.1(11)
F10 P6 F8 88.8(9)
F11 P6 F8 176.4(11)
F7 P6 F8 89.4(9)
F9 P6 F8 88.6(10)
F12 P6 F8 87.4(8)
F16 P7 F14 91.8(17)
F16 P7 F15 177.1(19)
F14 P7 F15 85.4(17)
F16 P7 F17 88.1(13)
F14 P7 F17 86.1(14)
F15 P7 F17 91.1(13)
F16 P7 F18 92.6(12)
F14 P7 F18 93.9(13)
F15 P7 F18 88.2(12)
F17 P7 F18 179.3(12)
F16 P7 F13 90.2(18)
F14 P7 F13 178.0(17)
F15 P7 F13 92.6(18)
F17 P7 F13 93.9(12)
F18 P7 F13 86.1(11)
F19 P8 F22 98(2)
F19 P8 F20 94(2)
F22 P8 F20 167.5(16)
F19 P8 F24 90.6(11)
F22 P8 F24 90.4(10)
F20 P8 F24 88.5(10)
F19 P8 F21 176.9(12)
F22 P8 F21 81.9(15)
F20 P8 F21 85.6(13)
F24 P8 F21 86.3(9)
F19 P8 F23 90.7(11)
F22 P8 F23 88.6(10)
F20 P8 F23 92.2(10)
F24 P8 F23 178.5(10)
F21 P8 F23 92.4(10)
F25 P9 F27 90.7(11)
F25 P9 F28 94.2(14)
F27 P9 F28 92.9(9)
F25 P9 F29 176.9(14)
F27 P9 F29 91.0(10)
F28 P9 F29 88.4(10)
F25 P9 F30 88.7(10)
F27 P9 F30 178.2(10)
F28 P9 F30 88.8(9)
F29 P9 F30 89.5(10)
F25 P9 F26 87.5(14)
F27 P9 F26 89.1(9)
F28 P9 F26 177.4(11)
F29 P9 F26 90.0(10)
F30 P9 F26 89.2(9)
F31 P10 F33 177(2)
F31 P10 F32 89(2)
F33 P10 F32 88(2)
F31 P10 F34 85.8(19)
F33 P10 F34 97(2)
F32 P10 F34 175.1(19)
F31 P10 F36 85.9(19)
F33 P10 F36 92(2)
F32 P10 F36 89.8(13)
F34 P10 F36 90.6(12)
F31 P10 F35 95.2(18)
F33 P10 F35 87(2)
F32 P10 F35 91.3(11)
F34 P10 F35 88.4(11)
F36 P10 F35 178.4(16)
F40 P11 F38 178(2)
F40 P11 F37 84(2)
F38 P11 F37 94(2)
F40 P11 F41 98(2)
F38 P11 F41 84.0(16)
F37 P11 F41 178(2)
F40 P11 F39 90.0(14)
F38 P11 F39 88.8(14)
F37 P11 F39 89.9(17)
F41 P11 F39 89.8(15)
F40 P11 F42 84.6(12)
F38 P11 F42 96.6(14)
F37 P11 F42 91.1(15)
F41 P11 F42 89.3(13)
F39 P11 F42 174.4(14)
F47 P12 F45 175(2)
F47 P12 F46 92(2)
F45 P12 F46 84.3(17)
F47 P12 F43 97(2)
F45 P12 F43 87.1(16)
F46 P12 F43 171(2)
F47 P12 F44 91.5(17)
F45 P12 F44 86.1(18)
F46 P12 F44 94.5(18)
F43 P12 F44 89(2)
F47 P12 F48 87.3(12)
F45 P12 F48 94.9(15)
F46 P12 F48 81.8(15)
F43 P12 F48 95(2)
F44 P12 F48 176.1(19)
C69 S1 Au3 106.3(5)
C69 S1 Ag7 109.7(5)
Au3 S1 Ag7 117.01(14)
C69 S1 Ag6 106.0(5)
Au3 S1 Ag6 109.42(14)
Ag7 S1 Ag6 107.82(15)
C78 S2 Au2 104.1(5)
C78 S2 Ag5 114.6(5)
Au2 S2 Ag5 112.76(14)
C78 S2 Ag8 103.7(5)
Au2 S2 Ag8 112.58(15)
Ag5 S2 Ag8 108.77(15)
C87 S3 Au1 101.8(5)
C87 S3 Ag6 115.1(5)
Au1 S3 Ag6 105.82(16)
C87 S3 Ag5 103.5(5)
Au1 S3 Ag5 95.60(13)
Ag6 S3 Ag5 129.93(16)
C96 S4 Au4 109.7(5)
C96 S4 Ag7 99.1(5)
Au4 S4 Ag7 98.11(13)
C96 S4 Ag8 110.9(5)
Au4 S4 Ag8 111.81(15)
Ag7 S4 Ag8 125.64(16)
C17 N1 C13 118.9(14)
C17 N1 Ag5 117.9(12)
C13 N1 Ag5 122.5(10)
C34 N2 C30 120.2(14)
C34 N2 Ag7 116.7(11)
C30 N2 Ag7 122.9(11)
C51 N3 C47 116.5(15)
C51 N3 Ag8 124.6(10)
C47 N3 Ag8 118.6(12)
C64 N4 C68 115.9(16)
C64 N4 Ag6 122.6(11)
C68 N4 Ag6 120.9(14)
C75 N5 C77 110.6(15)
C75 N5 C76 107.4(15)
C77 N5 C76 106.3(16)
C75 N5 C72 110.6(13)
C77 N5 C72 109.3(12)
C76 N5 C72 112.5(13)
C86 N6 C84 109.2(19)
C86 N6 C85 107.3(17)
C84 N6 C85 107.8(16)
C86 N6 C81 108.4(14)
C84 N6 C81 111.7(14)
C85 N6 C81 112.3(11)
C95 N7 C93 114(4)
C95 N7 C90 111(2)
C93A N7 C90 115(2)
C93 N7 C90 118(3)
C93A N7 C94A 116(3)
C90 N7 C94A 115(2)
C95 N7 C94 103(4)
C93 N7 C94 105(4)
C90 N7 C94 105(2)
C93A N7 C95A 102(3)
C90 N7 C95A 107(2)
C94A N7 C95A 100(3)
C104 N8 C99 110.7(14)
C104 N8 C103 107.4(16)
C99 N8 C103 109.5(13)
C104 N8 C102 110.0(16)
C99 N8 C102 108.3(15)
C103 N8 C102 110.9(14)
C10A N9 Ag8 154(3)
C109 N9 Ag8 152(4)
C107 N10 Ag6 165(2)
C111 N11 Ag5 169.8(15)
C105 N12 Ag7 145.5(16)
C6 C1 C2 119.2(15)
C6 C1 P1 118.9(13)
C2 C1 P1 121.5(12)
C3 C2 C1 118(2)
C3 C2 H2A 121.2
C1 C2 H2A 121.2
C2 C3 C4 121(2)
C2 C3 H3A 119.4
C4 C3 H3A 119.4
C5 C4 C3 120.4(18)
C5 C4 H4A 119.8
C3 C4 H4A 119.8
C4 C5 C6 122.8(17)
C4 C5 H5A 118.6
C6 C5 H5A 118.6
C5 C6 C1 118.7(17)
C5 C6 H6A 120.7
C1 C6 H6A 120.7
C12 C7 C8 115.5(15)
C12 C7 P1 121.5(12)
C8 C7 P1 123.0(12)
C9 C8 C7 121(2)
C9 C8 H8A 119.4
C7 C8 H8A 119.4
C8 C9 C10 121(2)
C8 C9 H9A 119.6
C10 C9 H9A 119.6
C9 C10 C11 119.8(18)
C9 C10 H10A 120.1
C11 C10 H10A 120.1
C12 C11 C10 119(2)
C12 C11 H11A 120.6
C10 C11 H11A 120.6
C11 C12 C7 123.9(19)
C11 C12 H12A 118.1
C7 C12 H12A 118.1
C14 C13 N1 119.8(14)
C14 C13 P1 124.9(13)
N1 C13 P1 115.2(11)
C13 C14 C15 119.8(17)
C13 C14 H14A 120.1
C15 C14 H14A 120.1
C16 C15 C14 118.0(18)
C16 C15 H15A 121.0
C14 C15 H15A 121.0
C15 C16 C17 121.1(19)
C15 C16 H16A 119.4
C17 C16 H16A 119.4
N1 C17 C16 122.1(19)
N1 C17 H17A 118.9
C16 C17 H17A 118.9
C23 C18 C19 120.3(15)
C23 C18 P2 118.7(13)
C19 C18 P2 120.9(12)
C20 C19 C18 116.4(17)
C20 C19 H19A 121.8
C18 C19 H19A 121.8
C21 C20 C19 123.8(17)
C21 C20 H20A 118.1
C19 C20 H20A 118.1
C22 C21 C20 119.2(18)
C22 C21 H21A 120.4
C20 C21 H21A 120.4
C21 C22 C23 119.3(19)
C21 C22 H22A 120.4
C23 C22 H22A 120.4
C18 C23 C22 120.9(19)
C18 C23 H23A 119.6
C22 C23 H23A 119.6
C29 C24 C25 119.7(14)
C29 C24 P2 119.9(11)
C25 C24 P2 120.0(12)
C24 C25 C26 116.3(16)
C24 C25 H25A 121.8
C26 C25 H25A 121.8
C27 C26 C25 121.0(19)
C27 C26 H26A 119.5
C25 C26 H26A 119.5
C26 C27 C28 121.8(17)
C26 C27 H27A 119.1
C28 C27 H27A 119.1
C29 C28 C27 117.2(16)
C29 C28 H28A 121.4
C27 C28 H28A 121.4
C28 C29 C24 123.8(15)
C28 C29 H29A 118.1
C24 C29 H29A 118.1
N2 C30 C31 121.1(15)
N2 C30 P2 117.9(11)
C31 C30 P2 121.1(12)
C32 C31 C30 115.7(16)
C32 C31 H31A 122.1
C30 C31 H31A 122.1
C33 C32 C31 121.5(16)
C33 C32 H32A 119.2
C31 C32 H32A 119.2
C32 C33 C34 119.3(16)
C32 C33 H33A 120.4
C34 C33 H33A 120.4
N2 C34 C33 122.1(16)
N2 C34 H34A 119.0
C33 C34 H34A 119.0
C36 C35 C40 118.2(16)
C36 C35 P3 124.5(13)
C40 C35 P3 116.9(12)
C37 C36 C35 122(2)
C37 C36 H36A 119.0
C35 C36 H36A 119.0
C36 C37 C38 119(2)
C36 C37 H37A 120.3
C38 C37 H37A 120.3
C39 C38 C37 120.3(18)
C39 C38 H38A 119.8
C37 C38 H38A 119.8
C38 C39 C40 120.9(19)
C38 C39 H39A 119.5
C40 C39 H39A 119.5
C39 C40 C35 118.9(17)
C39 C40 H40A 120.6
C35 C40 H40A 120.6
C42 C41 C46 119.0(16)
C42 C41 P3 117.8(14)
C46 C41 P3 122.9(13)
C41 C42 C43 120.0(18)
C41 C42 H42A 120.0
C43 C42 H42A 120.0
C42 C43 C44 123.9(19)
C42 C43 H43A 118.0
C44 C43 H43A 118.0
C45 C44 C43 115.5(18)
C45 C44 H44A 122.2
C43 C44 H44A 122.2
C44 C45 C46 121(2)
C44 C45 H45A 119.6
C46 C45 H45A 119.6
C41 C46 C45 120.7(18)
C41 C46 H46A 119.7
C45 C46 H46A 119.7
N3 C47 C48 122.0(17)
N3 C47 H47A 119.0
C48 C47 H47A 119.0
C49 C48 C47 120.1(17)
C49 C48 H48A 119.9
C47 C48 H48A 119.9
C48 C49 C50 118.6(18)
C48 C49 H49A 120.7
C50 C49 H49A 120.7
C51 C50 C49 117.9(17)
C51 C50 H50A 121.0
C49 C50 H50A 121.0
N3 C51 C50 124.8(16)
N3 C51 P3 111.1(11)
C50 C51 P3 124.2(13)
C57 C52 C53 117.9(19)
C57 C52 P4 125.6(14)
C53 C52 P4 116.3(14)
C54 C53 C52 120.0(19)
C54 C53 H53A 120.0
C52 C53 H53A 120.0
C55 C54 C53 119(2)
C55 C54 H54A 120.6
C53 C54 H54A 120.6
C54 C55 C56 123(2)
C54 C55 H55A 118.6
C56 C55 H55A 118.6
C57 C56 C55 119.1(19)
C57 C56 H56A 120.5
C55 C56 H56A 120.5
C56 C57 C52 121.3(19)
C56 C57 H57A 119.4
C52 C57 H57A 119.4
C63 C58 C59 113.2(18)
C63 C58 P4 124.6(15)
C59 C58 P4 122.2(12)
C60 C59 C58 124.4(17)
C60 C59 H59A 117.8
C58 C59 H59A 117.8
C59 C60 C61 119(2)
C59 C60 H60A 120.5
C61 C60 H60A 120.5
C60 C61 C62 121(2)
C60 C61 H61A 119.7
C62 C61 H61A 119.7
C61 C62 C63 119.7(19)
C61 C62 H62A 120.2
C63 C62 H62A 120.2
C62 C63 C58 123(2)
C62 C63 H63A 118.6
C58 C63 H63A 118.6
N4 C64 C65 124.9(16)
N4 C64 P4 112.3(12)
C65 C64 P4 122.6(14)
C64 C65 C66 115.2(19)
C64 C65 H65A 122.4
C66 C65 H65A 122.4
C67 C66 C65 122(2)
C67 C66 H66A 119.0
C65 C66 H66A 119.0
C66 C67 C68 119(2)
C66 C67 H67A 120.6
C68 C67 H67A 120.6
N4 C68 C67 123(2)
N4 C68 H68A 118.5
C67 C68 H68A 118.5
C74 C69 C70 120.2(13)
C74 C69 S1 119.6(10)
C70 C69 S1 120.1(11)
C69 C70 C71 119.2(13)
C69 C70 H70A 120.4
C71 C70 H70A 120.4
C72 C71 C70 118.4(14)
C72 C71 H71A 120.8
C70 C71 H71A 120.8
C71 C72 C73 123.4(14)
C71 C72 N5 121.0(13)
C73 C72 N5 115.6(13)
C72 C73 C74 118.1(14)
C72 C73 H73A 120.9
C74 C73 H73A 120.9
C69 C74 C73 120.5(13)
C69 C74 H74A 119.8
C73 C74 H74A 119.8
N5 C75 H75A 109.5
N5 C75 H75B 109.5
H75A C75 H75B 109.5
N5 C75 H75C 109.5
H75A C75 H75C 109.5
H75B C75 H75C 109.5
N5 C76 H76A 109.5
N5 C76 H76B 109.5
H76A C76 H76B 109.5
N5 C76 H76C 109.5
H76A C76 H76C 109.5
H76B C76 H76C 109.5
N5 C77 H77A 109.5
N5 C77 H77B 109.5
H77A C77 H77B 109.5
N5 C77 H77C 109.5
H77A C77 H77C 109.5
H77B C77 H77C 109.5
C83 C78 C79 117.9(14)
C83 C78 S2 121.7(12)
C79 C78 S2 120.4(12)
C80 C79 C78 121.0(16)
C80 C79 H79A 119.5
C78 C79 H79A 119.5
C79 C80 C81 120.8(15)
C79 C80 H80A 119.6
C81 C80 H80A 119.6
C82 C81 C80 119.0(14)
C82 C81 N6 120.3(13)
C80 C81 N6 120.6(13)
C81 C82 C83 118.8(15)
C81 C82 H82A 120.6
C83 C82 H82A 120.6
C78 C83 C82 122.5(15)
C78 C83 H83A 118.8
C82 C83 H83A 118.8
N6 C84 H84A 109.5
N6 C84 H84B 109.5
H84A C84 H84B 109.5
N6 C84 H84C 109.5
H84A C84 H84C 109.5
H84B C84 H84C 109.5
N6 C85 H85A 109.5
N6 C85 H85B 109.5
H85A C85 H85B 109.5
N6 C85 H85C 109.5
H85A C85 H85C 109.5
H85B C85 H85C 109.5
N6 C86 H86A 109.5
N6 C86 H86B 109.5
H86A C86 H86B 109.5
N6 C86 H86C 109.5
H86A C86 H86C 109.5
H86B C86 H86C 109.5
C88 C87 C92 119.6(16)
C88 C87 S3 121.5(12)
C92 C87 S3 118.9(13)
C87 C88 C89 122.6(15)
C87 C88 H88A 118.7
C89 C88 H88A 118.7
C88 C89 C90 118.5(17)
C88 C89 H89A 120.7
C90 C89 H89A 120.7
C91 C90 C89 118.3(16)
C91 C90 N7 122.3(17)
C89 C90 N7 119.3(18)
C92 C91 C90 123.0(16)
C92 C91 H91A 118.5
C90 C91 H91A 118.5
C91 C92 C87 117.8(17)
C91 C92 H92A 121.1
C87 C92 H92A 121.1
N7 C93 H93A 109.5
N7 C93 H93B 109.5
H93A C93 H93B 109.5
N7 C93 H93C 109.5
H93A C93 H93C 109.5
H93B C93 H93C 109.5
N7 C94 H94A 109.5
N7 C94 H94B 109.5
H94A C94 H94B 109.5
N7 C94 H94C 109.5
H94A C94 H94C 109.5
H94B C94 H94C 109.5
N7 C95 H95A 109.5
N7 C95 H95B 109.5
H95A C95 H95B 109.5
N7 C95 H95C 109.5
H95A C95 H95C 109.5
H95B C95 H95C 109.5
N7 C93A H93D 109.5
N7 C93A H93E 109.5
H93D C93A H93E 109.5
N7 C93A H93F 109.5
H93D C93A H93F 109.5
H93E C93A H93F 109.5
N7 C94A H94D 109.5
N7 C94A H94E 109.5
H94D C94A H94E 109.5
N7 C94A H94F 109.5
H94D C94A H94F 109.5
H94E C94A H94F 109.5
N7 C95A H95D 109.5
N7 C95A H95E 109.5
H95D C95A H95E 109.5
N7 C95A H95F 109.5
H95D C95A H95F 109.5
H95E C95A H95F 109.5
C101 C96 C97 117.6(16)
C101 C96 S4 124.4(12)
C97 C96 S4 118.0(14)
C98 C97 C96 123.5(17)
C98 C97 H97A 118.2
C96 C97 H97A 118.2
C97 C98 C99 117.9(14)
C97 C98 H98A 121.1
C99 C98 H98A 121.1
C100 C99 C98 119.0(15)
C100 C99 N8 122.8(16)
C98 C99 N8 118.1(14)
C99 C100 C101 120.7(16)
C99 C100 H10B 119.7
C101 C100 H10B 119.7
C96 C101 C100 121.2(16)
C96 C101 H10C 119.4
C100 C101 H10C 119.4
N8 C102 H10D 109.5
N8 C102 H10E 109.5
H10D C102 H10E 109.5
N8 C102 H10F 109.5
H10D C102 H10F 109.5
H10E C102 H10F 109.5
N8 C103 H10G 109.5
N8 C103 H10H 109.5
H10G C103 H10H 109.5
N8 C103 H10I 109.5
H10G C103 H10I 109.5
H10H C103 H10I 109.5
N8 C104 H10J 109.5
N8 C104 H10K 109.5
H10J C104 H10K 109.5
N8 C104 H10L 109.5
H10J C104 H10L 109.5
H10K C104 H10L 109.5
N12 C105 C106 179.1(18)
C105 C106 H10M 109.5
C105 C106 H10N 109.5
H10M C106 H10N 109.5
C105 C106 H10O 109.5
H10M C106 H10O 109.5
H10N C106 H10O 109.5
N10 C107 C108 179(3)
N9 C109 C110 167(7)
C109 C110 H11B 109.5
C109 C110 H11C 109.5
H11B C110 H11C 109.5
C109 C110 H11D 109.5
H11B C110 H11D 109.5
H11C C110 H11D 109.5
N9 C10A C11A 168(5)
C10A C11A H11E 109.5
C10A C11A H11F 109.5
H11E C11A H11F 109.5
C10A C11A H11G 109.5
H11E C11A H11G 109.5
H11F C11A H11G 109.5
N11 C111 C112 176(2)
C111 C112 H01H 109.5
C111 C112 H02I 109.5
H01H C112 H02I 109.5
C111 C112 H03J 109.5
H01H C112 H03J 109.5
H02I C112 H03J 109.5
C114 C113 H04H 109.5
C114 C113 H05I 109.5
H04H C113 H05I 109.5
C114 C113 H06J 109.5
H04H C113 H06J 109.5
H05I C113 H06J 109.5
N13 C114 C113 172(6)
C116 C115 H07K 109.5
C116 C115 H08L 109.5
H07K C115 H08L 109.5
C116 C115 H09M 109.5
H07K C115 H09M 109.5
H08L C115 H09M 109.5
N14 C116 C115 178(4)
C118 C117 H11K 109.5
C118 C117 H11L 109.5
H11K C117 H11L 109.5
C118 C117 H11M 109.5
H11K C117 H11M 109.5
H11L C117 H11M 109.5
N15 C118 C117 164(7)
C120 C119 H11N 109.5
C120 C119 H11O 109.5
H11N C119 H11O 109.5
C120 C119 H11P 109.5
H11N C119 H11P 109.5
H11O C119 H11P 109.5
N16 C120 C119 177(3)
C122 C121 H01B 109.5
C122 C121 H02C 109.5
H01B C121 H02C 109.5
C122 C121 H03D 109.5
H01B C121 H03D 109.5
H02C C121 H03D 109.5
N17 C122 C121 176(3)
N18 C123 C124 179(3)
C123 C124 H04E 109.5
C123 C124 H05F 109.5
H04E C124 H05F 109.5
C123 C124 H06G 109.5
H04E C124 H06G 109.5
H05F C124 H06G 109.5
N19 C125 C126 175(4)
C125 C126 H12B 109.5
C125 C126 H12C 109.5
H12B C126 H12C 109.5
C125 C126 H12D 109.5
H12B C126 H12D 109.5
H12C C126 H12D 109.5
C128 C127 H12E 109.5
C128 C127 H12F 109.5
H12E C127 H12F 109.5
C128 C127 H12G 109.5
H12E C127 H12G 109.5
H12F C127 H12G 109.5
N20 C128 C127 172(3)

loop_
_geom_bond_atom_site_label_1
_geom_bond_atom_site_label_2
_geom_bond_distance
Au1 P3 2.259(4)
Au1 S3 2.325(4)
Au1 Au4 2.9835(8)
Au1 Ag8 3.0711(13)
Au2 P2 2.258(4)
Au2 S2 2.320(4)
Au2 Ag7 3.0163(14)
Au2 Au3 3.1950(8)
Au3 P1 2.266(4)
Au3 S1 2.328(4)
Au3 Ag5 3.0567(14)
Au4 P4 2.281(4)
Au4 S4 2.337(4)
Au4 Ag6 3.1203(14)
Ag5 N1 2.299(13)
Ag5 S2 2.487(4)
Ag5 N11 2.502(15)
Ag5 S3 2.647(4)
Ag6 N10 2.296(19)
Ag6 N4 2.366(16)
Ag6 S3 2.544(4)
Ag6 S1 2.646(4)
Ag7 N2 2.309(14)
Ag7 S1 2.485(4)
Ag7 N12 2.543(15)
Ag7 S4 2.569(4)
Ag8 N3 2.340(13)
Ag8 N9 2.384(18)
Ag8 S4 2.575(4)
Ag8 S2 2.614(4)
P1 C7 1.784(15)
P1 C1 1.792(14)
P1 C13 1.807(15)
P2 C30 1.812(16)
P2 C18 1.818(15)
P2 C24 1.822(15)
P3 C35 1.788(17)
P3 C51 1.821(17)
P3 C41 1.827(17)
P4 C58 1.74(2)
P4 C52 1.811(19)
P4 C64 1.821(16)
P5 F2 1.42(2)
P5 F1 1.43(2)
P5 F6 1.501(19)
P5 F3 1.51(2)
P5 F4 1.515(19)
P5 F5 1.573(19)
P6 F10 1.551(13)
P6 F11 1.553(15)
P6 F7 1.555(15)
P6 F9 1.562(15)
P6 F12 1.571(14)
P6 F8 1.583(14)
P7 F16 1.483(18)
P7 F14 1.492(19)
P7 F15 1.515(18)
P7 F17 1.527(17)
P7 F18 1.565(16)
P7 F13 1.59(2)
P8 F19 1.445(18)
P8 F22 1.533(19)
P8 F20 1.549(19)
P8 F24 1.567(15)
P8 F21 1.570(17)
P8 F23 1.572(16)
P9 F25 1.527(19)
P9 F27 1.559(13)
P9 F28 1.567(17)
P9 F29 1.569(17)
P9 F30 1.581(14)
P9 F26 1.593(17)
P10 F31 1.45(3)
P10 F33 1.47(2)
P10 F32 1.476(18)
P10 F34 1.529(19)
P10 F36 1.529(18)
P10 F35 1.53(2)
P11 F40 1.48(2)
P11 F38 1.491(17)
P11 F37 1.51(2)
P11 F41 1.51(2)
P11 F39 1.52(2)
P11 F42 1.551(19)
P12 F47 1.470(19)
P12 F45 1.48(2)
P12 F46 1.49(2)
P12 F43 1.52(3)
P12 F44 1.53(2)
P12 F48 1.56(2)
S1 C69 1.786(13)
S2 C78 1.797(15)
S3 C87 1.795(17)
S4 C96 1.757(17)
N1 C17 1.30(2)
N1 C13 1.38(2)
N2 C34 1.32(2)
N2 C30 1.34(2)
N3 C51 1.34(2)
N3 C47 1.37(2)
N4 C64 1.34(2)
N4 C68 1.36(2)
N5 C75 1.47(2)
N5 C77 1.48(2)
N5 C76 1.51(2)
N5 C72 1.519(17)
N6 C86 1.48(3)
N6 C84 1.48(2)
N6 C85 1.49(2)
N6 C81 1.510(19)
N7 C95 1.43(6)
N7 C93A 1.44(5)
N7 C93 1.47(6)
N7 C90 1.48(2)
N7 C94A 1.49(5)
N7 C94 1.68(6)
N7 C95A 1.73(6)
N8 C104 1.48(2)
N8 C99 1.50(2)
N8 C103 1.52(2)
N8 C102 1.52(3)
N9 C10A 1.15(4)
N9 C109 1.21(7)
N10 C107 1.08(2)
N11 C111 1.08(2)
N12 C105 1.14(2)
N14 C116 1.15(5)
N16 C120 1.10(3)
N17 C122 1.06(3)
N18 C123 1.08(3)
N19 C125 1.19(4)
N20 C128 1.10(3)
C1 C6 1.40(2)
C1 C2 1.46(2)
C2 C3 1.38(3)
C2 H2A 0.9400
C3 C4 1.38(3)
C3 H3A 0.9400
C4 C5 1.33(3)
C4 H4A 0.9400
C5 C6 1.38(3)
C5 H5A 0.9400
C6 H6A 0.9400
C7 C12 1.38(2)
C7 C8 1.43(2)
C8 C9 1.36(3)
C8 H8A 0.9400
C9 C10 1.37(3)
C9 H9A 0.9400
C10 C11 1.39(3)
C10 H10A 0.9400
C11 C12 1.37(2)
C11 H11A 0.9400
C12 H12A 0.9400
C13 C14 1.38(2)
C14 C15 1.40(3)
C14 H14A 0.9400
C15 C16 1.33(3)
C15 H15A 0.9400
C16 C17 1.39(3)
C16 H16A 0.9400
C17 H17A 0.9400
C18 C23 1.39(2)
C18 C19 1.41(2)
C19 C20 1.39(3)
C19 H19A 0.9400
C20 C21 1.38(3)
C20 H20A 0.9400
C21 C22 1.37(3)
C21 H21A 0.9400
C22 C23 1.40(3)
C22 H22A 0.9400
C23 H23A 0.9400
C24 C29 1.35(2)
C24 C25 1.39(2)
C25 C26 1.42(2)
C25 H25A 0.9400
C26 C27 1.33(3)
C26 H26A 0.9400
C27 C28 1.38(3)
C27 H27A 0.9400
C28 C29 1.34(2)
C28 H28A 0.9400
C29 H29A 0.9400
C30 C31 1.41(2)
C31 C32 1.40(2)
C31 H31A 0.9400
C32 C33 1.34(3)
C32 H32A 0.9400
C33 C34 1.36(2)
C33 H33A 0.9400
C34 H34A 0.9400
C35 C36 1.38(2)
C35 C40 1.42(2)
C36 C37 1.37(3)
C36 H36A 0.9400
C37 C38 1.41(3)
C37 H37A 0.9400
C38 C39 1.35(3)
C38 H38A 0.9400
C39 C40 1.40(2)
C39 H39A 0.9400
C40 H40A 0.9400
C41 C42 1.33(2)
C41 C46 1.38(2)
C42 C43 1.37(3)
C42 H42A 0.9400
C43 C44 1.38(3)
C43 H43A 0.9400
C44 C45 1.37(3)
C44 H44A 0.9400
C45 C46 1.39(3)
C45 H45A 0.9400
C46 H46A 0.9400
C47 C48 1.37(3)
C47 H47A 0.9400
C48 C49 1.35(3)
C48 H48A 0.9400
C49 C50 1.42(2)
C49 H49A 0.9400
C50 C51 1.34(2)
C50 H50A 0.9400
C52 C57 1.38(2)
C52 C53 1.42(3)
C53 C54 1.40(3)
C53 H53A 0.9400
C54 C55 1.34(3)
C54 H54A 0.9400
C55 C56 1.37(3)
C55 H55A 0.9400
C56 C57 1.37(3)
C56 H56A 0.9400
C57 H57A 0.9400
C58 C63 1.41(2)
C58 C59 1.42(3)
C59 C60 1.35(3)
C59 H59A 0.9400
C60 C61 1.36(3)
C60 H60A 0.9400
C61 C62 1.36(3)
C61 H61A 0.9400
C62 C63 1.38(3)
C62 H62A 0.9400
C63 H63A 0.9400
C64 C65 1.39(3)
C65 C66 1.42(3)
C65 H65A 0.9400
C66 C67 1.30(3)
C66 H66A 0.9400
C67 C68 1.39(3)
C67 H67A 0.9400
C68 H68A 0.9400
C69 C74 1.37(2)
C69 C70 1.395(19)
C70 C71 1.41(2)
C70 H70A 0.9400
C71 C72 1.34(2)
C71 H71A 0.9400
C72 C73 1.38(2)
C73 C74 1.39(2)
C73 H73A 0.9400
C74 H74A 0.9400
C75 H75A 0.9700
C75 H75B 0.9700
C75 H75C 0.9700
C76 H76A 0.9700
C76 H76B 0.9700
C76 H76C 0.9700
C77 H77A 0.9700
C77 H77B 0.9700
C77 H77C 0.9700
C78 C83 1.34(2)
C78 C79 1.37(2)
C79 C80 1.34(2)
C79 H79A 0.9400
C80 C81 1.38(2)
C80 H80A 0.9400
C81 C82 1.35(2)
C82 C83 1.38(2)
C82 H82A 0.9400
C83 H83A 0.9400
C84 H84A 0.9700
C84 H84B 0.9700
C84 H84C 0.9700
C85 H85A 0.9700
C85 H85B 0.9700
C85 H85C 0.9700
C86 H86A 0.9700
C86 H86B 0.9700
C86 H86C 0.9700
C87 C88 1.34(2)
C87 C92 1.41(2)
C88 C89 1.37(2)
C88 H88A 0.9400
C89 C90 1.40(2)
C89 H89A 0.9400
C90 C91 1.37(3)
C91 C92 1.36(2)
C91 H91A 0.9400
C92 H92A 0.9400
C93 H93A 0.9700
C93 H93B 0.9700
C93 H93C 0.9700
C94 H94A 0.9700
C94 H94B 0.9700
C94 H94C 0.9700
C95 H95A 0.9700
C95 H95B 0.9700
C95 H95C 0.9700
C93A H93D 0.9700
C93A H93E 0.9700
C93A H93F 0.9700
C94A H94D 0.9700
C94A H94E 0.9700
C94A H94F 0.9700
C95A H95D 0.9700
C95A H95E 0.9700
C95A H95F 0.9700
C96 C101 1.36(2)
C96 C97 1.37(2)
C97 C98 1.36(2)
C97 H97A 0.9400
C98 C99 1.41(2)
C98 H98A 0.9400
C99 C100 1.36(2)
C100 C101 1.37(2)
C100 H10B 0.9400
C101 H10C 0.9400
C102 H10D 0.9700
C102 H10E 0.9700
C102 H10F 0.9700
C103 H10G 0.9700
C103 H10H 0.9700
C103 H10I 0.9700
C104 H10J 0.9700
C104 H10K 0.9700
C104 H10L 0.9700
C105 C106 1.50(3)
C106 H10M 0.9700
C106 H10N 0.9700
C106 H10O 0.9700
C107 C108 1.48(3)
C109 C110 1.36(8)
C110 H11B 0.9700
C110 H11C 0.9700
C110 H11D 0.9700
C10A C11A 1.44(5)
C11A H11E 0.9700
C11A H11F 0.9700
C11A H11G 0.9700
C111 C112 1.43(3)
C112 H01H 0.9700
C112 H02I 0.9700
C112 H03J 0.9700
N13 C114 1.03(4)
C113 C114 1.35(6)
C113 H04H 0.9700
C113 H05I 0.9700
C113 H06J 0.9700
C115 C116 1.46(5)
C115 H07K 0.9700
C115 H08L 0.9700
C115 H09M 0.9700
N15 C118 1.190(19)
C117 C118 1.441(19)
C117 H11K 0.9700
C117 H11L 0.9700
C117 H11M 0.9700
C119 C120 1.48(4)
C119 H11N 0.9700
C119 H11O 0.9700
C119 H11P 0.9700
C121 C122 1.50(4)
C121 H01B 0.9700
C121 H02C 0.9700
C121 H03D 0.9700
C123 C124 1.41(4)
C124 H04E 0.9700
C124 H05F 0.9700
C124 H06G 0.9700
C125 C126 1.35(4)
C126 H12B 0.9700
C126 H12C 0.9700
C126 H12D 0.9700
C127 C128 1.47(4)
C127 H12E 0.9700
C127 H12F 0.9700
C127 H12G 0.9700
